data_1570853
loop_
_publ_author_name
'Jiang, Wen'
'Rajeshkumar, Thayalan'
'Guo, Mengyue'
'Lin, Yuejian'
'Maron, Laurent'
'Zhang, Lixin'

_publ_section_title
;
 Rare-earth metal ethylene and ethyne complexes.
;
_journal_issue 10
_journal_name_full 'Chemical science'
_journal_page_first 3495
_journal_page_last 3501
_journal_paper_doi 10.1039/d3sc06599e
_journal_volume 15
_journal_year 2024
_chemical_formula_sum 'C92 H128 Al2 N6 Y2'
_chemical_formula_weight 1549.78
_space_group_crystal_system triclinic
_space_group_IT_number 2
_space_group_name_Hall '-P 1'
_space_group_name_H-M_alt 'P -1'
_atom_sites_solution_hydrogens mixed
_audit_creation_method SHELXL-2019/2
_audit_update_record
;
2023-04-28 deposited with the CCDC.	2024-01-30 downloaded from the CCDC.
;
_cell_angle_alpha 63.387(2)
_cell_angle_beta 78.245(2)
_cell_angle_gamma 77.166(2)
_cell_formula_units_Z 2
_cell_length_a 13.5651(5)
_cell_length_b 18.5143(7)
_cell_length_c 19.5102(7)
_cell_measurement_reflns_used 9394
_cell_measurement_temperature 173(2)
_cell_measurement_theta_max 58.09
_cell_measurement_theta_min 3.32
_cell_volume 4240.7(3)
_computing_cell_refinement 'Bruker SAINT'
_computing_data_collection 'Bruker APEX2'
_computing_data_reduction 'Bruker SAINT'
_computing_molecular_graphics 'Bruker SHELXTL'
_computing_publication_material 'Bruker SHELXTL'
_computing_structure_refinement 'SHELXL-2019/2 (Sheldrick, 2019)'
_computing_structure_solution 'SHELXT 2014/5 (Sheldrick, 2014)'
_diffrn_ambient_temperature 173(2)
_diffrn_measured_fraction_theta_full 0.999
_diffrn_measured_fraction_theta_max 0.999
_diffrn_measurement_device_type 'Bruker APEX-II CCD'
_diffrn_measurement_method '\f and \w scans'
_diffrn_radiation_type GaK\a
_diffrn_radiation_wavelength 1.34138
_diffrn_reflns_av_R_equivalents 0.0846
_diffrn_reflns_av_unetI/netI 0.0555
_diffrn_reflns_Laue_measured_fraction_full 0.999
_diffrn_reflns_Laue_measured_fraction_max 0.999
_diffrn_reflns_limit_h_max 17
_diffrn_reflns_limit_h_min -17
_diffrn_reflns_limit_k_max 23
_diffrn_reflns_limit_k_min -23
_diffrn_reflns_limit_l_max 24
_diffrn_reflns_limit_l_min -24
_diffrn_reflns_number 93876
_diffrn_reflns_point_group_measured_fraction_full 0.999
_diffrn_reflns_point_group_measured_fraction_max 0.999
_diffrn_reflns_theta_full 53.594
_diffrn_reflns_theta_max 57.996
_diffrn_reflns_theta_min 3.318
_exptl_absorpt_coefficient_mu 1.583
_exptl_absorpt_correction_T_max 0.751
_exptl_absorpt_correction_T_min 0.439
_exptl_absorpt_correction_type multi-scan
_exptl_absorpt_process_details sadabs
_exptl_crystal_colour orange
_exptl_crystal_density_diffrn 1.214
_exptl_crystal_description block
_exptl_crystal_F_000 1652
_exptl_crystal_size_max 0.430
_exptl_crystal_size_mid 0.300
_exptl_crystal_size_min 0.150
_refine_diff_density_max 1.603
_refine_diff_density_min -0.921
_refine_diff_density_rms 0.080
_refine_ls_extinction_method none
_refine_ls_goodness_of_fit_ref 1.038
_refine_ls_hydrogen_treatment mixed
_refine_ls_matrix_type full
_refine_ls_number_parameters 1130
_refine_ls_number_reflns 17937
_refine_ls_number_restraints 330
_refine_ls_restrained_S_all 1.036
_refine_ls_R_factor_all 0.0698
_refine_ls_R_factor_gt 0.0557
_refine_ls_shift/su_max 0.002
_refine_ls_shift/su_mean 0.000
_refine_ls_structure_factor_coef Fsqd
_refine_ls_weighting_details 'w=1/[\s^2^(Fo^2^)+(0.0905P)^2^+2.3078P] where P=(Fo^2^+2Fc^2^)/3'
_refine_ls_weighting_scheme calc
_refine_ls_wR_factor_gt 0.1494
_refine_ls_wR_factor_ref 0.1610
_reflns_Friedel_coverage 0.000
_reflns_number_gt 14238
_reflns_number_total 17937
_reflns_threshold_expression 'I > 2\s(I)'
_cod_data_source_file d3sc06599e2.cif
_cod_data_source_block ga_210813a_a
_cod_depositor_comments 'Adding full bibliography for 1570851--1570856.cif.'
_cod_database_code 1570853
_shelx_shelxl_version_number 2019/2
_shelx_space_group_comment
; 
The symmetry employed for this shelxl refinement is uniquely defined 
by the following loop, which should always be used as a source of 
symmetry information in preference to the above space-group names. 
They are only intended as comments. 
;
_shelx_estimated_absorpt_t_min 0.549
_shelx_estimated_absorpt_t_max 0.797

loop_
_space_group_symop_operation_xyz
'x, y, z'
'-x, -y, -z'

loop_
_atom_site_label
_atom_site_type_symbol
_atom_site_fract_x
_atom_site_fract_y
_atom_site_fract_z
_atom_site_U_iso_or_equiv
_atom_site_adp_type
_atom_site_occupancy
_atom_site_site_symmetry_order
_atom_site_calc_flag
_atom_site_refinement_flags_posn
_atom_site_refinement_flags_adp
_atom_site_refinement_flags_occupancy
_atom_site_disorder_assembly
_atom_site_disorder_group
Y1 Y 0.65496(2) 0.18091(2) 0.73668(2) 0.03803(9) Uani 1 1 d . . . . .
Y2 Y 0.75496(2) 0.29210(2) 0.85225(2) 0.04231(9) Uani 1 1 d . . . . .
Al1 Al 0.54622(7) 0.30315(6) 0.80130(5) 0.0429(2) Uani 1 1 d . . . . .
Al2 Al 0.81832(9) 0.12792(8) 0.84597(8) 0.0635(3) Uani 1 1 d . . . . .
N1 N 0.67865(18) 0.20703(14) 0.60620(14) 0.0376(5) Uani 1 1 d . . . . .
N2 N 0.6250(2) 0.08971(15) 0.68938(14) 0.0413(5) Uani 1 1 d . . . . .
N3 N 0.6263(2) 0.12639(16) 0.55467(15) 0.0445(6) Uani 1 1 d . . . . .
N4 N 0.89340(19) 0.36330(16) 0.80571(14) 0.0420(6) Uani 1 1 d . . . . .
N5 N 0.7850(2) 0.38235(16) 0.90012(15) 0.0430(6) Uani 1 1 d . . . . .
N6 N 0.9353(2) 0.44463(18) 0.86084(16) 0.0498(6) Uani 1 1 d D . . . .
C1 C 0.6854(2) 0.3006(2) 0.74600(19) 0.0448(7) Uani 1 1 d . . . . .
H1 H 0.692(3) 0.348(3) 0.699(2) 0.060(11) Uiso 1 1 d . . . . .
C2 C 0.7814(2) 0.2347(2) 0.7599(2) 0.0475(7) Uani 1 1 d D . . . .
H2 H 0.8433(13) 0.245(2) 0.7255(15) 0.044(9) Uiso 1 1 d D . . . .
C3 C 0.6442(2) 0.14052(17) 0.61434(17) 0.0373(6) Uani 1 1 d . . . . .
C4 C 0.7007(2) 0.27947(17) 0.53898(17) 0.0389(6) Uani 1 1 d . . . . .
C5 C 0.6234(3) 0.34124(18) 0.50038(19) 0.0467(7) Uani 1 1 d . . . . .
C6 C 0.6508(3) 0.4142(2) 0.4418(2) 0.0579(9) Uani 1 1 d . . . . .
H6 H 0.599124 0.456337 0.415914 0.070 Uiso 1 1 calc R U . . .
C7 C 0.7506(3) 0.4269(2) 0.4205(2) 0.0628(10) Uani 1 1 d . . . . .
H7 H 0.767515 0.477625 0.381189 0.075 Uiso 1 1 calc R U . . .
C8 C 0.8265(3) 0.3651(2) 0.4569(2) 0.0603(9) Uani 1 1 d . . . . .
H8 H 0.895555 0.373660 0.441189 0.072 Uiso 1 1 calc R U . . .
C9 C 0.8042(3) 0.2912(2) 0.51554(19) 0.0475(7) Uani 1 1 d . . . . .
C10 C 0.5120(3) 0.3321(2) 0.5224(2) 0.0593(9) Uani 1 1 d . . . . .
H10 H 0.506249 0.273223 0.555889 0.071 Uiso 1 1 calc R U . . .
C11 C 0.4538(4) 0.3609(3) 0.4535(4) 0.111(2) Uani 1 1 d . . . . .
H11A H 0.447708 0.420486 0.425561 0.166 Uiso 1 1 calc R U . . .
H11B H 0.385639 0.344951 0.471610 0.166 Uiso 1 1 calc R U . . .
H11C H 0.490450 0.335763 0.418913 0.166 Uiso 1 1 calc R U . . .
C12 C 0.4606(5) 0.3818(5) 0.5678(5) 0.142(3) Uani 1 1 d . . . . .
H12A H 0.493425 0.362314 0.614599 0.214 Uiso 1 1 calc R U . . .
H12B H 0.388389 0.375615 0.582228 0.214 Uiso 1 1 calc R U . . .
H12C H 0.466861 0.439571 0.535928 0.214 Uiso 1 1 calc R U . . .
C13 C 0.8896(3) 0.2235(2) 0.5515(2) 0.0555(8) Uani 1 1 d . . . . .
H13 H 0.860010 0.185035 0.603023 0.067 Uiso 1 1 calc R U . . .
C14 C 0.9772(3) 0.2520(3) 0.5649(3) 0.0797(13) Uani 1 1 d . . . . .
H14A H 1.013835 0.283930 0.515104 0.119 Uiso 1 1 calc R U . . .
H14B H 1.023678 0.204444 0.595150 0.119 Uiso 1 1 calc R U . . .
H14C H 0.950793 0.286038 0.593183 0.119 Uiso 1 1 calc R U . . .
C15 C 0.9298(4) 0.1753(3) 0.5025(3) 0.0894(15) Uani 1 1 d . . . . .
H15A H 0.959316 0.211402 0.451347 0.134 Uiso 1 1 calc R U . . .
H15B H 0.873687 0.153676 0.496879 0.134 Uiso 1 1 calc R U . . .
H15C H 0.982219 0.129931 0.527787 0.134 Uiso 1 1 calc R U . . .
C16 C 0.6264(3) 0.00376(19) 0.72022(18) 0.0480(7) Uani 1 1 d . . . . .
C17 C 0.7129(3) -0.0492(2) 0.7053(2) 0.0540(8) Uani 1 1 d . . . . .
C18 C 0.7089(4) -0.1324(2) 0.7390(3) 0.0766(13) Uani 1 1 d . . . . .
H18 H 0.765570 -0.167721 0.727710 0.092 Uiso 1 1 calc R U . . .
C19 C 0.6276(5) -0.1657(3) 0.7873(3) 0.0915(17) Uani 1 1 d . . . . .
H19 H 0.627140 -0.222901 0.808656 0.110 Uiso 1 1 calc R U . . .
C20 C 0.5471(5) -0.1160(3) 0.8046(3) 0.0856(16) Uani 1 1 d . . . . .
H20 H 0.491258 -0.139548 0.839867 0.103 Uiso 1 1 calc R U . . .
C21 C 0.5434(3) -0.0307(2) 0.7722(2) 0.0638(10) Uani 1 1 d . . . . .
C22 C 0.8103(3) -0.0172(2) 0.6599(2) 0.0602(9) Uani 1 1 d . . . . .
H22 H 0.791092 0.037829 0.617805 0.072 Uiso 1 1 calc R U . . .
C23 C 0.8705(4) -0.0059(4) 0.7115(3) 0.0871(15) Uani 1 1 d . . . . .
H23A H 0.828940 0.032338 0.731928 0.131 Uiso 1 1 calc R U . . .
H23B H 0.932801 0.015949 0.681399 0.131 Uiso 1 1 calc R U . . .
H23C H 0.888380 -0.058702 0.754494 0.131 Uiso 1 1 calc R U . . .
C24 C 0.8793(5) -0.0702(3) 0.6221(3) 0.0948(17) Uani 1 1 d . . . . .
H24A H 0.912735 -0.119372 0.661635 0.142 Uiso 1 1 calc R U . . .
H24B H 0.930950 -0.039189 0.583807 0.142 Uiso 1 1 calc R U . . .
H24C H 0.838238 -0.086046 0.596490 0.142 Uiso 1 1 calc R U . . .
C25 C 0.4508(4) 0.0210(4) 0.7941(3) 0.0920(16) Uani 1 1 d . . . . .
H25 H 0.460943 0.079533 0.764886 0.110 Uiso 1 1 calc R U . . .
C26 C 0.4385(5) -0.0001(5) 0.8800(4) 0.135(3) Uani 1 1 d . . . . .
H26A H 0.420565 -0.055210 0.909747 0.203 Uiso 1 1 calc R U . . .
H26B H 0.384373 0.039319 0.891424 0.203 Uiso 1 1 calc R U . . .
H26C H 0.502632 0.002200 0.894245 0.203 Uiso 1 1 calc R U . . .
C27 C 0.3522(5) 0.0116(5) 0.7727(4) 0.125(2) Uani 1 1 d . . . . .
H27A H 0.363618 0.016777 0.719572 0.188 Uiso 1 1 calc R U . . .
H27B H 0.297158 0.054216 0.777119 0.188 Uiso 1 1 calc R U . . .
H27C H 0.333176 -0.042273 0.807964 0.188 Uiso 1 1 calc R U . . .
C28 C 0.5504(3) 0.0745(2) 0.5664(2) 0.0515(8) Uani 1 1 d . . . . .
H28A H 0.533899 0.042098 0.622534 0.062 Uiso 1 1 calc R U . . .
H28B H 0.581115 0.035666 0.543095 0.062 Uiso 1 1 calc R U . . .
C29 C 0.4525(3) 0.1214(2) 0.5323(2) 0.0535(8) Uani 1 1 d . . . . .
C30 C 0.4331(3) 0.1218(3) 0.4651(3) 0.0677(10) Uani 1 1 d . . . . .
H30 H 0.482386 0.094137 0.439396 0.081 Uiso 1 1 calc R U . . .
C31 C 0.3411(5) 0.1630(4) 0.4351(4) 0.0974(18) Uani 1 1 d . . . . .
H31 H 0.328423 0.163607 0.388675 0.117 Uiso 1 1 calc R U . . .
C32 C 0.2702(4) 0.2018(3) 0.4717(5) 0.1013(19) Uani 1 1 d . . . . .
H32 H 0.208138 0.229639 0.450535 0.122 Uiso 1 1 calc R U . . .
C33 C 0.2863(4) 0.2015(3) 0.5383(4) 0.0964(18) Uani 1 1 d . . . . .
H33 H 0.235588 0.228705 0.563706 0.116 Uiso 1 1 calc R U . . .
C34 C 0.3782(3) 0.1608(3) 0.5694(3) 0.0747(12) Uani 1 1 d . . . . .
H34 H 0.389444 0.160344 0.616065 0.090 Uiso 1 1 calc R U . . .
C35 C 0.6606(3) 0.1749(2) 0.4738(2) 0.0526(8) Uani 0.55(2) 1 d . . P A 1
H35A H 0.603196 0.217340 0.450827 0.063 Uiso 0.55(2) 1 calc R U P A 1
H35B H 0.715477 0.203356 0.471983 0.063 Uiso 0.55(2) 1 calc R U P A 1
C36 C 0.696(2) 0.1336(13) 0.4279(16) 0.052(4) Uani 0.55(2) 1 d . U P A 1
C37 C 0.6595(14) 0.1564(9) 0.3575(7) 0.069(3) Uani 0.55(2) 1 d . U P A 1
H37 H 0.607528 0.202248 0.340911 0.083 Uiso 0.55(2) 1 calc R U P A 1
C38 C 0.6959(17) 0.1151(8) 0.3112(7) 0.091(5) Uani 0.55(2) 1 d D U P A 1
H38 H 0.668439 0.132579 0.264248 0.109 Uiso 0.55(2) 1 calc R U P A 1
C39 C 0.7721(15) 0.0482(10) 0.3329(8) 0.081(4) Uani 0.55(2) 1 d D U P A 1
H39 H 0.792878 0.018413 0.302184 0.097 Uiso 0.55(2) 1 calc R U P A 1
C40 C 0.8179(14) 0.0243(11) 0.3969(11) 0.076(4) Uani 0.55(2) 1 d . U P A 1
H40 H 0.873246 -0.019146 0.410239 0.092 Uiso 0.55(2) 1 calc R U P A 1
C41 C 0.7780(13) 0.0681(11) 0.4425(10) 0.074(4) Uani 0.55(2) 1 d . U P A 1
H41 H 0.809305 0.051978 0.487583 0.089 Uiso 0.55(2) 1 calc R U P A 1
C35' C 0.6606(3) 0.1749(2) 0.4738(2) 0.0526(8) Uani 0.45(2) 1 d . . P A 2
H35C H 0.711888 0.206944 0.471131 0.063 Uiso 0.45(2) 1 calc R U P A 2
H35D H 0.602035 0.213944 0.448709 0.063 Uiso 0.45(2) 1 calc R U P A 2
C36' C 0.711(2) 0.1190(14) 0.4255(18) 0.042(4) Uani 0.45(2) 1 d D U P A 2
C37' C 0.7091(17) 0.1543(10) 0.3487(10) 0.070(4) Uani 0.45(2) 1 d . U P A 2
H37' H 0.674608 0.208200 0.323502 0.084 Uiso 0.45(2) 1 calc R U P A 2
C38' C 0.7593(19) 0.1095(10) 0.3072(9) 0.089(5) Uani 0.45(2) 1 d D U P A 2
H38' H 0.756786 0.132461 0.253141 0.107 Uiso 0.45(2) 1 calc R U P A 2
C39' C 0.8124(16) 0.0329(13) 0.3427(12) 0.085(5) Uani 0.45(2) 1 d D U P A 2
H39' H 0.854473 0.005845 0.313349 0.102 Uiso 0.45(2) 1 calc R U P A 2
C40' C 0.8028(15) -0.0040(13) 0.4232(11) 0.071(4) Uani 0.45(2) 1 d D U P A 2
H40' H 0.829644 -0.060114 0.449078 0.085 Uiso 0.45(2) 1 calc R U P A 2
C41' C 0.7555(13) 0.0389(10) 0.4655(11) 0.061(4) Uani 0.45(2) 1 d D U P A 2
H41' H 0.753372 0.014957 0.520139 0.074 Uiso 0.45(2) 1 calc R U P A 2
C42 C 0.8741(2) 0.39766(19) 0.85443(17) 0.0411(6) Uani 1 1 d . . . . .
C43 C 0.9789(2) 0.3636(2) 0.74809(19) 0.0460(7) Uani 1 1 d . . . . .
C44 C 1.0734(3) 0.3154(2) 0.7677(2) 0.0541(8) Uani 1 1 d . . . . .
C45 C 1.1488(3) 0.3156(3) 0.7062(3) 0.0701(11) Uani 1 1 d . . . . .
H45 H 1.213460 0.283548 0.717886 0.084 Uiso 1 1 calc R U . . .
C46 C 1.1332(3) 0.3594(3) 0.6316(3) 0.0761(13) Uani 1 1 d . . . . .
H46 H 1.185884 0.357492 0.591786 0.091 Uiso 1 1 calc R U . . .
C47 C 1.0404(3) 0.4070(3) 0.6133(2) 0.0693(11) Uani 1 1 d . . . . .
H47 H 1.030044 0.438547 0.560605 0.083 Uiso 1 1 calc R U . . .
C48 C 0.9613(3) 0.4097(2) 0.67065(19) 0.0517(8) Uani 1 1 d . . . . .
C49 C 1.0974(3) 0.2653(3) 0.8507(2) 0.0627(10) Uani 1 1 d . . . . .
H49 H 1.042346 0.283424 0.884804 0.075 Uiso 1 1 calc R U . . .
C50 C 1.1983(4) 0.2766(4) 0.8641(3) 0.0941(17) Uani 1 1 d . . . . .
H50A H 1.207495 0.245470 0.918838 0.141 Uiso 1 1 calc R U . . .
H50B H 1.198566 0.334679 0.849010 0.141 Uiso 1 1 calc R U . . .
H50C H 1.254044 0.256976 0.832946 0.141 Uiso 1 1 calc R U . . .
C51 C 1.0995(6) 0.1758(4) 0.8764(4) 0.120(2) Uani 1 1 d . . . . .
H51A H 1.032628 0.165867 0.873859 0.181 Uiso 1 1 calc R U . . .
H51B H 1.116179 0.145980 0.929605 0.181 Uiso 1 1 calc R U . . .
H51C H 1.151215 0.156856 0.842504 0.181 Uiso 1 1 calc R U . . .
C52 C 0.8618(3) 0.4653(2) 0.6464(2) 0.0586(9) Uani 1 1 d . . . . .
H52 H 0.810340 0.451984 0.693320 0.070 Uiso 1 1 calc R U . . .
C53 C 0.8198(3) 0.4533(3) 0.5855(2) 0.0702(11) Uani 1 1 d . . . . .
H53A H 0.865019 0.471816 0.536871 0.105 Uiso 1 1 calc R U . . .
H53B H 0.751639 0.485088 0.577371 0.105 Uiso 1 1 calc R U . . .
H53C H 0.815794 0.395265 0.603525 0.105 Uiso 1 1 calc R U . . .
C54 C 0.8749(4) 0.5546(3) 0.6174(3) 0.0780(12) Uani 1 1 d . . . . .
H54A H 0.892670 0.562976 0.659321 0.117 Uiso 1 1 calc R U . . .
H54B H 0.811002 0.589928 0.600313 0.117 Uiso 1 1 calc R U . . .
H54C H 0.929280 0.568154 0.574119 0.117 Uiso 1 1 calc R U . . .
C55 C 0.7238(2) 0.4371(2) 0.93080(19) 0.0475(7) Uani 1 1 d . . . . .
C56 C 0.6874(3) 0.5186(2) 0.8810(2) 0.0552(8) Uani 1 1 d . . . . .
C57 C 0.6267(4) 0.5692(3) 0.9145(3) 0.0761(12) Uani 1 1 d . . . . .
H57 H 0.602288 0.624042 0.881886 0.091 Uiso 1 1 calc R U . . .
C58 C 0.6019(4) 0.5419(4) 0.9925(4) 0.0919(16) Uani 1 1 d . . . . .
H58 H 0.562287 0.578068 1.013539 0.110 Uiso 1 1 calc R U . . .
C59 C 0.6337(4) 0.4627(3) 1.0403(3) 0.0798(14) Uani 1 1 d . . . . .
H59 H 0.613967 0.443917 1.094312 0.096 Uiso 1 1 calc R U . . .
C60 C 0.6955(3) 0.4081(3) 1.0111(2) 0.0597(9) Uani 1 1 d . . . . .
C61 C 0.7028(3) 0.5486(2) 0.7945(2) 0.0576(9) Uani 1 1 d . . . . .
H61 H 0.773479 0.525854 0.779569 0.069 Uiso 1 1 calc R U . . .
C62 C 0.6291(3) 0.5164(3) 0.7697(3) 0.0693(10) Uani 1 1 d . . . . .
H62A H 0.633366 0.457150 0.800127 0.104 Uiso 1 1 calc R U . . .
H62B H 0.646810 0.528396 0.714783 0.104 Uiso 1 1 calc R U . . .
H62C H 0.559505 0.542768 0.778175 0.104 Uiso 1 1 calc R U . . .
C63 C 0.6904(4) 0.6419(3) 0.7493(3) 0.0827(13) Uani 1 1 d . . . . .
H63A H 0.618374 0.664923 0.754787 0.124 Uiso 1 1 calc R U . . .
H63B H 0.714486 0.655951 0.694600 0.124 Uiso 1 1 calc R U . . .
H63C H 0.730354 0.664380 0.769622 0.124 Uiso 1 1 calc R U . . .
C64 C 0.7293(3) 0.3211(3) 1.0653(2) 0.0648(10) Uani 1 1 d . . . . .
H64 H 0.780529 0.295332 1.034913 0.078 Uiso 1 1 calc R U . . .
C65 C 0.6398(4) 0.2716(3) 1.0992(2) 0.0826(14) Uani 1 1 d . . . . .
H65A H 0.592965 0.290749 1.135086 0.124 Uiso 1 1 calc R U . . .
H65B H 0.665948 0.213587 1.126777 0.124 Uiso 1 1 calc R U . . .
H65C H 0.603639 0.279082 1.057300 0.124 Uiso 1 1 calc R U . . .
C66 C 0.7807(4) 0.3155(4) 1.1315(3) 0.0948(17) Uani 1 1 d . . . . .
H66A H 0.833925 0.350588 1.110004 0.142 Uiso 1 1 calc R U . . .
H66B H 0.811115 0.258823 1.160255 0.142 Uiso 1 1 calc R U . . .
H66C H 0.729692 0.333509 1.166331 0.142 Uiso 1 1 calc R U . . .
C67 C 1.0186(3) 0.4782(2) 0.8010(2) 0.0569(9) Uani 1 1 d . . . . .
H67A H 1.009077 0.475455 0.753360 0.068 Uiso 1 1 calc R U . . .
H67B H 1.083521 0.443134 0.818148 0.068 Uiso 1 1 calc R U . . .
C68 C 1.0279(3) 0.5652(2) 0.7818(2) 0.0520(8) Uani 1 1 d . . . . .
C69 C 1.1200(3) 0.5913(2) 0.7458(2) 0.0567(9) Uani 1 1 d . . . . .
H69 H 1.175829 0.553180 0.738214 0.068 Uiso 1 1 calc R U . . .
C70 C 1.1332(4) 0.6714(3) 0.7204(2) 0.0723(12) Uani 1 1 d . . . . .
H70 H 1.196706 0.688445 0.693863 0.087 Uiso 1 1 calc R U . . .
C71 C 1.0553(4) 0.7258(3) 0.7335(3) 0.0762(12) Uani 1 1 d . . . . .
H71 H 1.063590 0.781358 0.714931 0.091 Uiso 1 1 calc R U . . .
C72 C 0.9642(4) 0.7003(3) 0.7736(3) 0.0800(13) Uani 1 1 d . . . . .
H72 H 0.911351 0.737689 0.785476 0.096 Uiso 1 1 calc R U . . .
C73 C 0.9485(3) 0.6199(3) 0.7971(3) 0.0726(11) Uani 1 1 d . . . . .
H73 H 0.884762 0.603051 0.823076 0.087 Uiso 1 1 calc R U . . .
C74 C 0.9437(16) 0.4345(12) 0.9395(7) 0.052(3) Uani 0.62(3) 1 d D U P B 1
H74A H 0.877990 0.421285 0.971631 0.062 Uiso 0.62(3) 1 calc R U P B 1
H74B H 0.953076 0.487842 0.935468 0.062 Uiso 0.62(3) 1 calc R U P B 1
C75 C 1.0271(10) 0.3709(9) 0.9819(8) 0.046(2) Uani 0.62(3) 1 d . U P B 1
C76 C 1.0144(11) 0.2896(10) 1.0225(9) 0.059(3) Uani 0.62(3) 1 d . U P B 1
H76 H 0.951613 0.274673 1.022767 0.071 Uiso 0.62(3) 1 calc R U P B 1
C77 C 1.0866(13) 0.2304(11) 1.0616(10) 0.082(4) Uani 0.62(3) 1 d . U P B 1
H77 H 1.075588 0.175035 1.085916 0.098 Uiso 0.62(3) 1 calc R U P B 1
C78 C 1.1779(10) 0.2507(13) 1.0662(9) 0.086(4) Uani 0.62(3) 1 d D U P B 1
H78 H 1.228617 0.209422 1.094302 0.103 Uiso 0.62(3) 1 calc R U P B 1
C79 C 1.1936(10) 0.3329(12) 1.0289(10) 0.072(4) Uani 0.62(3) 1 d D U P B 1
H79 H 1.254263 0.347764 1.032669 0.087 Uiso 0.62(3) 1 calc R U P B 1
C80 C 1.1196(9) 0.3921(10) 0.9864(9) 0.064(3) Uani 0.62(3) 1 d . U P B 1
H80 H 1.130914 0.447435 0.960086 0.077 Uiso 0.62(3) 1 calc R U P B 1
C74' C 0.941(3) 0.4516(19) 0.9321(12) 0.051(4) Uani 0.38(3) 1 d D U P B 2
H74C H 0.877800 0.437080 0.967825 0.061 Uiso 0.38(3) 1 calc R U P B 2
H74D H 0.945405 0.508916 0.919590 0.061 Uiso 0.38(3) 1 calc R U P B 2
C75' C 1.0304(19) 0.3972(15) 0.9710(14) 0.051(4) Uani 0.38(3) 1 d D U P B 2
C76' C 1.026(2) 0.3140(17) 1.0105(16) 0.068(5) Uani 0.38(3) 1 d D U P B 2
H76' H 0.969460 0.293575 1.007642 0.082 Uiso 0.38(3) 1 calc R U P B 2
C77' C 1.106(3) 0.257(2) 1.056(2) 0.103(10) Uani 0.38(3) 1 d D U P B 2
H77' H 1.101258 0.201077 1.088536 0.124 Uiso 0.38(3) 1 calc R U P B 2
C78' C 1.1903(19) 0.2926(18) 1.0483(14) 0.077(7) Uani 0.38(3) 1 d D U P B 2
H78' H 1.247693 0.259360 1.073711 0.093 Uiso 0.38(3) 1 calc R U P B 2
C79' C 1.1926(16) 0.378(2) 1.0031(15) 0.084(6) Uani 0.38(3) 1 d D U P B 2
H79' H 1.251055 0.399723 1.000157 0.101 Uiso 0.38(3) 1 calc R U P B 2
C80' C 1.1122(16) 0.4295(18) 0.9630(15) 0.073(5) Uani 0.38(3) 1 d D U P B 2
H80' H 1.115806 0.485757 0.931221 0.087 Uiso 0.38(3) 1 calc R U P B 2
C81 C 0.5565(3) 0.2743(3) 0.9143(2) 0.0601(9) Uani 1 1 d . . . . .
H81A H 0.574(3) 0.316(2) 0.924(2) 0.055(11) Uiso 1 1 d . . . . .
H81B H 0.609(4) 0.224(3) 0.944(3) 0.086(15) Uiso 1 1 d . . . . .
C82 C 0.4557(4) 0.2552(4) 0.9650(3) 0.0909(16) Uani 1 1 d . . . . .
H82A H 0.400629 0.298459 0.940910 0.136 Uiso 1 1 calc R U . . .
H82B H 0.459456 0.252052 1.015913 0.136 Uiso 1 1 calc R U . . .
H82C H 0.442204 0.202776 0.970780 0.136 Uiso 1 1 calc R U . . .
C83 C 0.4548(3) 0.4074(2) 0.7520(2) 0.0629(10) Uani 1 1 d . . . . .
H83A H 0.497737 0.447507 0.712581 0.075 Uiso 1 1 calc R U . . .
H83B H 0.409390 0.397688 0.724127 0.075 Uiso 1 1 calc R U . . .
C84 C 0.3882(4) 0.4474(3) 0.8018(3) 0.0846(14) Uani 1 1 d . . . . .
H84A H 0.334915 0.414296 0.833960 0.127 Uiso 1 1 calc R U . . .
H84B H 0.356744 0.502153 0.768619 0.127 Uiso 1 1 calc R U . . .
H84C H 0.429964 0.451716 0.834921 0.127 Uiso 1 1 calc R U . . .
C85 C 0.4766(4) 0.2096(3) 0.8086(3) 0.0748(11) Uani 1 1 d D . . . .
H85A H 0.423(2) 0.223(3) 0.8437(18) 0.112 Uiso 1 1 d D U . . .
H85B H 0.504(4) 0.1527(8) 0.832(3) 0.112 Uiso 1 1 d D U . . .
C86 C 0.4246(4) 0.2294(4) 0.7368(3) 0.0916(15) Uani 1 1 d . . . . .
H86A H 0.391655 0.286427 0.716598 0.137 Uiso 1 1 calc R U . . .
H86B H 0.373432 0.193382 0.751674 0.137 Uiso 1 1 calc R U . . .
H86C H 0.476067 0.220742 0.696808 0.137 Uiso 1 1 calc R U . . .
C87 C 0.7044(4) 0.0587(3) 0.8746(3) 0.0699(11) Uani 1 1 d D . . . .
H87A H 0.685(4) 0.049(3) 0.8349(18) 0.099(17) Uiso 1 1 d D . . . .
H87B H 0.630(4) 0.084(3) 0.903(3) 0.099(16) Uiso 1 1 d . . . . .
C88 C 0.7327(6) -0.0290(4) 0.9383(3) 0.118(2) Uani 1 1 d . . . . .
H88A H 0.792721 -0.057539 0.918199 0.177 Uiso 1 1 calc R U . . .
H88B H 0.675390 -0.059416 0.953188 0.177 Uiso 1 1 calc R U . . .
H88C H 0.747631 -0.025154 0.983506 0.177 Uiso 1 1 calc R U . . .
C89 C 0.9487(6) 0.0597(6) 0.8402(6) 0.062(3) Uani 0.579(12) 1 d . U P C 1
H89A H 0.984634 0.047798 0.884250 0.074 Uiso 0.579(12) 1 calc R U P C 1
H89B H 0.936970 0.007080 0.843793 0.074 Uiso 0.579(12) 1 calc R U P C 1
C90 C 1.0185(7) 0.1042(8) 0.7606(7) 0.093(3) Uani 0.579(12) 1 d . U P C 1
H90A H 0.984446 0.113552 0.716951 0.139 Uiso 0.579(12) 1 calc R U P C 1
H90B H 1.084409 0.069439 0.759739 0.139 Uiso 0.579(12) 1 calc R U P C 1
H90C H 1.029274 0.156616 0.756551 0.139 Uiso 0.579(12) 1 calc R U P C 1
C91 C 0.7909(11) 0.1342(7) 0.9539(8) 0.100(4) Uani 0.541(12) 1 d D U P C 1
H91A H 0.724868 0.171036 0.948203 0.120 Uiso 0.541(12) 1 calc R U P C 1
H91B H 0.772292 0.079233 0.987781 0.120 Uiso 0.541(12) 1 calc R U P C 1
C92 C 0.8306(17) 0.1516(10) 1.0120(10) 0.197(8) Uani 0.541(12) 1 d D U P C 1
H92A H 0.893996 0.174749 0.988705 0.296 Uiso 0.541(12) 1 calc R U P C 1
H92B H 0.843577 0.100563 1.058089 0.296 Uiso 0.541(12) 1 calc R U P C 1
H92C H 0.779718 0.190526 1.026632 0.296 Uiso 0.541(12) 1 calc R U P C 1
C89' C 0.9635(13) 0.0909(7) 0.7986(10) 0.076(4) Uani 0.421(12) 1 d D U P C 2
H89C H 0.955468 0.085546 0.751864 0.091 Uiso 0.421(12) 1 calc R U P C 2
H89D H 1.004823 0.135151 0.781710 0.091 Uiso 0.421(12) 1 calc R U P C 2
C90' C 1.0238(10) 0.0112(7) 0.8507(9) 0.113(6) Uani 0.421(12) 1 d D U P C 2
H90D H 1.025439 0.012464 0.900158 0.170 Uiso 0.421(12) 1 calc R U P C 2
H90E H 1.093468 0.004978 0.825650 0.170 Uiso 0.421(12) 1 calc R U P C 2
H90F H 0.990992 -0.034965 0.859800 0.170 Uiso 0.421(12) 1 calc R U P C 2
C91' C 0.8350(10) 0.1513(6) 0.9397(6) 0.063(3) Uani 0.459(12) 1 d D U P C 2
H91C H 0.894961 0.179308 0.926607 0.075 Uiso 0.459(12) 1 calc R U P C 2
H91D H 0.773913 0.187211 0.950175 0.075 Uiso 0.459(12) 1 calc R U P C 2
C92' C 0.8491(13) 0.0690(9) 1.0123(8) 0.123(6) Uani 0.459(12) 1 d D U P C 2
H92D H 0.782195 0.053988 1.038735 0.184 Uiso 0.459(12) 1 calc R U P C 2
H92E H 0.886144 0.074895 1.047241 0.184 Uiso 0.459(12) 1 calc R U P C 2
H92F H 0.887814 0.026337 0.996628 0.184 Uiso 0.459(12) 1 calc R U P C 2

loop_
_atom_site_aniso_label
_atom_site_aniso_U_11
_atom_site_aniso_U_22
_atom_site_aniso_U_33
_atom_site_aniso_U_23
_atom_site_aniso_U_13
_atom_site_aniso_U_12
Y1 0.03645(15) 0.03739(14) 0.04287(15) -0.01702(11) -0.00919(10) -0.00632(10)
Y2 0.04092(16) 0.04734(16) 0.04610(16) -0.02334(13) -0.00403(11) -0.01401(12)
Al1 0.0427(5) 0.0411(5) 0.0474(5) -0.0196(4) -0.0099(4) -0.0050(4)
Al2 0.0590(6) 0.0654(7) 0.0839(8) -0.0452(6) -0.0381(6) 0.0129(5)
N1 0.0380(12) 0.0313(11) 0.0444(13) -0.0144(10) -0.0108(10) -0.0050(9)
N2 0.0464(14) 0.0364(12) 0.0432(13) -0.0154(11) -0.0070(11) -0.0116(10)
N3 0.0507(15) 0.0411(13) 0.0469(14) -0.0183(12) -0.0142(11) -0.0093(11)
N4 0.0419(13) 0.0509(14) 0.0405(13) -0.0228(12) 0.0003(10) -0.0177(11)
N5 0.0438(14) 0.0486(14) 0.0419(13) -0.0217(12) 0.0002(11) -0.0163(11)
N6 0.0489(15) 0.0618(17) 0.0518(15) -0.0335(14) 0.0040(12) -0.0220(13)
C1 0.0463(17) 0.0429(16) 0.0469(17) -0.0168(14) -0.0036(13) -0.0163(13)
C2 0.0393(16) 0.0581(19) 0.0564(19) -0.0309(16) -0.0040(14) -0.0155(14)
C3 0.0339(14) 0.0345(14) 0.0449(15) -0.0174(12) -0.0093(11) -0.0022(11)
C4 0.0455(16) 0.0320(13) 0.0398(14) -0.0141(12) -0.0063(12) -0.0085(12)
C5 0.0552(19) 0.0334(14) 0.0501(17) -0.0161(13) -0.0114(14) -0.0025(13)
C6 0.081(3) 0.0366(16) 0.0493(19) -0.0130(15) -0.0121(17) -0.0022(16)
C7 0.089(3) 0.0457(19) 0.0456(19) -0.0102(16) 0.0002(18) -0.0217(19)
C8 0.065(2) 0.064(2) 0.0505(19) -0.0195(18) 0.0053(17) -0.0291(19)
C9 0.0510(18) 0.0493(17) 0.0451(16) -0.0205(15) -0.0027(14) -0.0146(14)
C10 0.052(2) 0.0449(18) 0.075(2) -0.0199(17) -0.0174(17) 0.0025(15)
C11 0.089(4) 0.087(4) 0.121(5) 0.007(3) -0.065(3) -0.010(3)
C12 0.078(4) 0.185(7) 0.224(9) -0.158(7) 0.033(5) -0.023(4)
C13 0.0404(17) 0.063(2) 0.057(2) -0.0172(17) -0.0063(14) -0.0127(15)
C14 0.050(2) 0.100(3) 0.101(3) -0.048(3) -0.014(2) -0.017(2)
C15 0.073(3) 0.084(3) 0.122(4) -0.056(3) -0.034(3) 0.015(2)
C16 0.068(2) 0.0377(15) 0.0423(16) -0.0127(13) -0.0160(15) -0.0175(15)
C17 0.078(2) 0.0384(16) 0.0493(18) -0.0162(14) -0.0278(17) -0.0029(16)
C18 0.118(4) 0.042(2) 0.077(3) -0.021(2) -0.046(3) -0.002(2)
C19 0.152(5) 0.043(2) 0.081(3) -0.006(2) -0.047(3) -0.030(3)
C20 0.129(4) 0.071(3) 0.061(2) -0.006(2) -0.020(3) -0.066(3)
C21 0.084(3) 0.058(2) 0.054(2) -0.0134(17) -0.0119(19) -0.038(2)
C22 0.066(2) 0.053(2) 0.064(2) -0.0293(18) -0.0266(18) 0.0140(17)
C23 0.064(3) 0.126(4) 0.086(3) -0.056(3) -0.021(2) -0.004(3)
C24 0.117(4) 0.071(3) 0.081(3) -0.036(3) -0.021(3) 0.033(3)
C25 0.080(3) 0.103(4) 0.099(4) -0.044(3) 0.022(3) -0.052(3)
C26 0.122(5) 0.202(8) 0.112(5) -0.089(5) 0.052(4) -0.092(5)
C27 0.083(4) 0.135(6) 0.150(6) -0.040(5) -0.003(4) -0.053(4)
C28 0.066(2) 0.0419(16) 0.0575(19) -0.0210(15) -0.0268(16) -0.0108(15)
C29 0.059(2) 0.0444(17) 0.065(2) -0.0227(16) -0.0182(17) -0.0133(15)
C30 0.073(3) 0.069(2) 0.076(3) -0.031(2) -0.030(2) -0.019(2)
C31 0.098(4) 0.096(4) 0.109(4) -0.028(3) -0.059(3) -0.026(3)
C32 0.071(3) 0.078(3) 0.153(6) -0.035(4) -0.047(4) -0.008(3)
C33 0.060(3) 0.070(3) 0.156(6) -0.051(3) -0.005(3) -0.005(2)
C34 0.071(3) 0.066(3) 0.099(3) -0.044(2) -0.012(2) -0.012(2)
C35 0.064(2) 0.0486(18) 0.0494(18) -0.0214(16) -0.0162(16) -0.0060(16)
C36 0.067(9) 0.042(6) 0.053(6) -0.025(5) -0.013(5) -0.005(5)
C37 0.099(9) 0.070(5) 0.043(5) -0.027(4) -0.015(6) -0.011(6)
C38 0.144(12) 0.094(7) 0.048(5) -0.038(5) -0.023(6) -0.017(8)
C39 0.111(11) 0.089(8) 0.070(6) -0.062(6) -0.002(6) -0.012(7)
C40 0.079(8) 0.082(9) 0.080(10) -0.046(7) -0.014(7) -0.005(6)
C41 0.089(9) 0.080(9) 0.068(8) -0.042(7) -0.030(6) 0.000(7)
C35' 0.064(2) 0.0486(18) 0.0494(18) -0.0214(16) -0.0162(16) -0.0060(16)
C36' 0.049(8) 0.041(8) 0.053(5) -0.036(6) -0.008(5) -0.004(6)
C37' 0.107(11) 0.048(5) 0.060(6) -0.024(4) -0.001(8) -0.028(7)
C38' 0.132(13) 0.075(8) 0.072(7) -0.042(6) 0.009(8) -0.033(9)
C39' 0.085(10) 0.093(10) 0.090(10) -0.049(8) -0.006(8) -0.024(8)
C40' 0.069(7) 0.081(10) 0.078(10) -0.050(8) 0.001(7) -0.015(7)
C41' 0.066(7) 0.061(8) 0.064(8) -0.036(6) -0.025(6) 0.011(6)
C42 0.0439(16) 0.0452(16) 0.0394(15) -0.0194(13) -0.0027(12) -0.0153(13)
C43 0.0421(16) 0.0561(18) 0.0515(17) -0.0310(15) 0.0024(13) -0.0189(14)
C44 0.0461(18) 0.065(2) 0.068(2) -0.0414(19) -0.0038(16) -0.0130(16)
C45 0.048(2) 0.091(3) 0.090(3) -0.058(3) 0.0021(19) -0.012(2)
C46 0.058(2) 0.119(4) 0.075(3) -0.065(3) 0.018(2) -0.029(2)
C47 0.061(2) 0.100(3) 0.053(2) -0.036(2) 0.0108(17) -0.032(2)
C48 0.0529(19) 0.066(2) 0.0475(17) -0.0303(17) 0.0056(14) -0.0282(16)
C49 0.050(2) 0.076(3) 0.073(2) -0.041(2) -0.0144(18) -0.0046(18)
C50 0.060(3) 0.146(5) 0.104(4) -0.076(4) -0.024(2) -0.006(3)
C51 0.154(6) 0.084(4) 0.135(5) -0.034(4) -0.081(5) -0.011(4)
C52 0.062(2) 0.064(2) 0.0463(18) -0.0177(17) 0.0017(16) -0.0221(18)
C53 0.070(3) 0.089(3) 0.049(2) -0.019(2) -0.0061(18) -0.031(2)
C54 0.093(3) 0.066(3) 0.067(3) -0.018(2) -0.004(2) -0.024(2)
C55 0.0422(16) 0.0586(19) 0.0538(18) -0.0341(16) 0.0063(14) -0.0192(14)
C56 0.053(2) 0.0509(19) 0.072(2) -0.0349(18) 0.0007(17) -0.0156(15)
C57 0.074(3) 0.064(2) 0.100(3) -0.050(3) 0.013(2) -0.016(2)
C58 0.089(3) 0.091(4) 0.117(4) -0.075(4) 0.029(3) -0.024(3)
C59 0.081(3) 0.109(4) 0.076(3) -0.065(3) 0.025(2) -0.038(3)
C60 0.056(2) 0.081(3) 0.060(2) -0.043(2) 0.0072(16) -0.0290(19)
C61 0.060(2) 0.0467(18) 0.066(2) -0.0238(17) -0.0034(17) -0.0124(16)
C62 0.071(3) 0.059(2) 0.081(3) -0.027(2) -0.020(2) -0.0099(19)
C63 0.084(3) 0.049(2) 0.104(4) -0.022(2) -0.013(3) -0.009(2)
C64 0.063(2) 0.092(3) 0.0458(19) -0.026(2) -0.0002(16) -0.035(2)
C65 0.084(3) 0.101(3) 0.055(2) -0.010(2) -0.007(2) -0.050(3)
C66 0.097(4) 0.151(5) 0.056(2) -0.047(3) -0.004(2) -0.054(4)
C67 0.055(2) 0.068(2) 0.062(2) -0.0387(19) 0.0104(16) -0.0282(17)
C68 0.056(2) 0.059(2) 0.0526(18) -0.0271(16) -0.0070(15) -0.0227(16)
C69 0.060(2) 0.067(2) 0.0533(19) -0.0284(18) -0.0031(16) -0.0260(18)
C70 0.082(3) 0.076(3) 0.065(2) -0.024(2) -0.005(2) -0.041(2)
C71 0.102(4) 0.057(2) 0.073(3) -0.015(2) -0.030(2) -0.028(2)
C72 0.089(3) 0.064(3) 0.089(3) -0.031(2) -0.026(3) -0.003(2)
C73 0.065(3) 0.069(3) 0.088(3) -0.034(2) -0.007(2) -0.018(2)
C74 0.061(5) 0.057(7) 0.057(4) -0.038(4) -0.003(4) -0.021(5)
C75 0.049(3) 0.053(6) 0.056(5) -0.033(5) 0.000(3) -0.029(5)
C76 0.053(4) 0.068(7) 0.057(5) -0.021(5) -0.007(4) -0.022(4)
C77 0.071(6) 0.100(9) 0.069(6) -0.031(6) -0.016(5) -0.007(6)
C78 0.066(6) 0.125(11) 0.076(7) -0.048(8) -0.023(5) -0.005(7)
C79 0.062(5) 0.100(11) 0.081(10) -0.056(9) -0.017(6) -0.016(8)
C80 0.049(5) 0.095(8) 0.078(7) -0.057(6) -0.002(4) -0.029(5)
C74' 0.051(6) 0.054(9) 0.061(7) -0.037(6) 0.010(5) -0.023(6)
C75' 0.061(6) 0.057(8) 0.055(6) -0.034(6) 0.004(5) -0.034(6)
C76' 0.065(8) 0.074(11) 0.065(8) -0.022(8) -0.006(6) -0.021(8)
C77' 0.099(16) 0.101(15) 0.095(12) -0.032(11) -0.010(11) -0.011(11)
C78' 0.076(11) 0.078(14) 0.066(10) -0.019(11) -0.025(8) 0.003(12)
C79' 0.065(9) 0.134(16) 0.082(11) -0.068(11) -0.023(7) -0.011(10)
C80' 0.069(8) 0.104(13) 0.074(11) -0.060(10) -0.011(7) -0.018(9)
C81 0.054(2) 0.080(3) 0.0471(19) -0.0267(19) -0.0009(16) -0.016(2)
C82 0.072(3) 0.137(5) 0.060(3) -0.035(3) 0.003(2) -0.032(3)
C83 0.067(2) 0.052(2) 0.076(3) -0.0316(19) -0.030(2) 0.0085(17)
C84 0.064(3) 0.068(3) 0.129(4) -0.054(3) -0.012(3) 0.005(2)
C85 0.064(3) 0.073(3) 0.088(3) -0.034(3) -0.009(2) -0.012(2)
C86 0.067(3) 0.104(4) 0.123(4) -0.065(4) -0.024(3) -0.002(3)
C87 0.083(3) 0.055(2) 0.072(3) -0.024(2) -0.023(2) -0.001(2)
C88 0.160(6) 0.080(4) 0.079(4) -0.006(3) -0.037(4) 0.011(4)
C89 0.050(4) 0.067(5) 0.082(6) -0.043(5) -0.032(4) 0.017(4)
C90 0.052(5) 0.141(9) 0.109(8) -0.078(7) -0.013(5) -0.001(5)
C91 0.083(7) 0.069(6) 0.140(8) -0.020(6) -0.052(6) -0.014(5)
C92 0.304(19) 0.094(10) 0.173(14) -0.054(10) -0.042(14) 0.014(11)
C89' 0.073(9) 0.077(9) 0.100(11) -0.052(8) -0.041(9) 0.006(7)
C90' 0.073(8) 0.079(8) 0.174(15) -0.049(9) -0.019(8) 0.012(6)
C91' 0.076(5) 0.057(4) 0.068(4) -0.029(3) -0.031(3) -0.008(3)
C92' 0.140(11) 0.113(10) 0.095(8) -0.025(7) -0.042(8) 0.007(8)

loop_
_atom_type_symbol
_atom_type_description
_atom_type_scat_dispersion_real
_atom_type_scat_dispersion_imag
_atom_type_scat_source
C C 0.0137 0.0067 'International Tables Vol C Tables 4.2.6.8 and 6.1.1.4'
H H 0.0000 0.0000 'International Tables Vol C Tables 4.2.6.8 and 6.1.1.4'
Al Al 0.1771 0.1873 'International Tables Vol C Tables 4.2.6.8 and 6.1.1.4'
N N 0.0241 0.0134 'International Tables Vol C Tables 4.2.6.8 and 6.1.1.4'
Y Y -0.4654 1.5873 'International Tables Vol C Tables 4.2.6.8 and 6.1.1.4'

loop_
_geom_angle_atom_site_label_1
_geom_angle_atom_site_label_2
_geom_angle_atom_site_label_3
_geom_angle
_geom_angle_site_symmetry_1
_geom_angle_site_symmetry_3
_geom_angle_publ_flag
N1 Y1 C2 108.57(10) . . ?
N1 Y1 N2 56.11(8) . . ?
C2 Y1 N2 145.01(10) . . ?
N1 Y1 C1 107.91(10) . . ?
C2 Y1 C1 37.62(11) . . ?
N2 Y1 C1 163.57(10) . . ?
N1 Y1 C85 122.44(13) . . ?
C2 Y1 C85 111.99(14) . . ?
N2 Y1 C85 101.91(13) . . ?
C1 Y1 C85 83.17(13) . . ?
N1 Y1 C87 139.37(12) . . ?
C2 Y1 C87 79.80(13) . . ?
N2 Y1 C87 93.77(11) . . ?
C1 Y1 C87 102.12(13) . . ?
C85 Y1 C87 87.35(16) . . ?
N1 Y1 C3 28.02(8) . . ?
C2 Y1 C3 131.47(10) . . ?
N2 Y1 C3 28.22(8) . . ?
C1 Y1 C3 135.53(10) . . ?
C85 Y1 C3 113.10(13) . . ?
C87 Y1 C3 119.02(11) . . ?
N1 Y1 Al1 124.84(6) . . ?
C2 Y1 Al1 72.54(8) . . ?
N2 Y1 Al1 142.44(7) . . ?
C1 Y1 Al1 40.55(8) . . ?
C85 Y1 Al1 42.63(11) . . ?
C87 Y1 Al1 95.76(10) . . ?
C3 Y1 Al1 138.73(6) . . ?
N1 Y1 Al2 128.20(6) . . ?
C2 Y1 Al2 39.88(9) . . ?
N2 Y1 Al2 120.61(6) . . ?
C1 Y1 Al2 71.11(8) . . ?
C85 Y1 Al2 109.06(12) . . ?
C87 Y1 Al2 40.92(11) . . ?
C3 Y1 Al2 131.68(6) . . ?
Al1 Y1 Al2 88.96(3) . . ?
N1 Y1 H85B 130.8(13) . . ?
C2 Y1 H85B 117.2(13) . . ?
N2 Y1 H85B 91.5(12) . . ?
C1 Y1 H85B 98.0(10) . . ?
C85 Y1 H85B 21.57(5) . . ?
C87 Y1 H85B 69.0(7) . . ?
C3 Y1 H85B 111.4(13) . . ?
Al1 Y1 H85B 58.8(8) . . ?
Al2 Y1 H85B 99.3(12) . . ?
N1 Y1 H87A 122.7(7) . . ?
C2 Y1 H87A 96.6(7) . . ?
N2 Y1 H87A 73.7(3) . . ?
C1 Y1 H87A 122.2(3) . . ?
C85 Y1 H87A 91.2(12) . . ?
C87 Y1 H87A 20.1(3) . . ?
C3 Y1 H87A 99.5(4) . . ?
Al1 Y1 H87A 111.5(8) . . ?
Al2 Y1 H87A 56.7(7) . . ?
H85B Y1 H87A 70.1(12) . . ?
N4 Y2 C1 108.97(10) . . ?
N4 Y2 N5 56.19(9) . . ?
C1 Y2 N5 138.26(10) . . ?
N4 Y2 C2 98.38(10) . . ?
C1 Y2 C2 37.81(11) . . ?
N5 Y2 C2 153.87(10) . . ?
N4 Y2 C81 153.24(12) . . ?
C1 Y2 C81 78.95(11) . . ?
N5 Y2 C81 100.47(11) . . ?
C2 Y2 C81 102.43(12) . . ?
N4 Y2 C42 27.71(9) . . ?
C1 Y2 C42 128.40(10) . . ?
N5 Y2 C42 28.56(9) . . ?
C2 Y2 C42 126.03(10) . . ?
C81 Y2 C42 128.39(12) . . ?
N4 Y2 Al2 109.43(7) . . ?
C1 Y2 Al2 72.96(8) . . ?
N5 Y2 Al2 146.55(7) . . ?
C2 Y2 Al2 40.79(9) . . ?
C81 Y2 Al2 97.32(11) . . ?
C42 Y2 Al2 130.02(7) . . ?
N4 Y2 Al1 138.14(7) . . ?
C1 Y2 Al1 39.25(8) . . ?
N5 Y2 Al1 122.96(7) . . ?
C2 Y2 Al1 70.43(8) . . ?
C81 Y2 Al1 40.24(8) . . ?
C42 Y2 Al1 138.52(7) . . ?
Al2 Y2 Al1 88.44(3) . . ?
N4 Y2 H81B 159.3(11) . . ?
C1 Y2 H81B 90.6(11) . . ?
N5 Y2 H81B 104.6(11) . . ?
C2 Y2 H81B 101.4(11) . . ?
C81 Y2 H81B 22.7(12) . . ?
C42 Y2 H81B 132.4(11) . . ?
Al2 Y2 H81B 82.3(11) . . ?
Al1 Y2 H81B 56.5(12) . . ?
C1 Al1 C83 113.74(17) . . ?
C1 Al1 C81 108.52(15) . . ?
C83 Al1 C81 112.60(18) . . ?
C1 Al1 C85 110.94(17) . . ?
C83 Al1 C85 107.07(19) . . ?
C81 Al1 C85 103.5(2) . . ?
C1 Al1 Y1 53.15(9) . . ?
C83 Al1 Y1 129.25(12) . . ?
C81 Al1 Y1 117.98(14) . . ?
C85 Al1 Y1 57.81(14) . . ?
C1 Al1 Y2 49.53(10) . . ?
C83 Al1 Y2 123.79(13) . . ?
C81 Al1 Y2 59.89(11) . . ?
C85 Al1 Y2 129.13(14) . . ?
Y1 Al1 Y2 86.52(2) . . ?
C89 Al2 C2 121.6(3) . . ?
C89 Al2 C87 108.3(3) . . ?
C2 Al2 C87 108.70(16) . . ?
C2 Al2 C89' 100.1(4) . . ?
C87 Al2 C89' 119.5(4) . . ?
C89 Al2 C91 108.8(4) . . ?
C2 Al2 C91 112.6(3) . . ?
C87 Al2 C91 92.9(4) . . ?
C2 Al2 C91' 107.3(3) . . ?
C87 Al2 C91' 111.4(4) . . ?
C89' Al2 C91' 108.7(5) . . ?
C89 Al2 Y2 134.2(3) . . ?
C2 Al2 Y2 52.65(10) . . ?
C87 Al2 Y2 116.23(14) . . ?
C89' Al2 Y2 123.5(4) . . ?
C91 Al2 Y2 60.4(3) . . ?
C91' Al2 Y2 55.7(3) . . ?
C89 Al2 Y1 125.3(3) . . ?
C2 Al2 Y1 50.26(9) . . ?
C87 Al2 Y1 60.10(12) . . ?
C89' Al2 Y1 112.6(4) . . ?
C91 Al2 Y1 124.2(3) . . ?
C91' Al2 Y1 135.6(3) . . ?
Y2 Al2 Y1 87.47(3) . . ?
C3 N1 C4 131.1(3) . . ?
C3 N1 Y1 97.38(18) . . ?
C4 N1 Y1 130.16(18) . . ?
C3 N2 C16 126.4(3) . . ?
C3 N2 Y1 94.72(17) . . ?
C16 N2 Y1 135.03(19) . . ?
C3 N3 C35' 123.1(3) . . ?
C3 N3 C35 123.1(3) . . ?
C3 N3 C28 121.1(3) . . ?
C35' N3 C28 114.2(3) . . ?
C35 N3 C28 114.2(3) . . ?
C42 N4 C43 130.7(3) . . ?
C42 N4 Y2 97.22(18) . . ?
C43 N4 Y2 131.83(19) . . ?
C42 N5 C55 123.3(3) . . ?
C42 N5 Y2 93.83(18) . . ?
C55 N5 Y2 136.3(2) . . ?
C42 N6 C67 122.0(3) . . ?
C42 N6 C74' 125.1(14) . . ?
C67 N6 C74' 111.5(14) . . ?
C42 N6 C74 117.8(9) . . ?
C67 N6 C74 116.0(9) . . ?
C2 C1 Al1 133.3(2) . . ?
C2 C1 Y2 72.10(17) . . ?
Al1 C1 Y2 91.22(13) . . ?
C2 C1 Y1 69.03(16) . . ?
Al1 C1 Y1 86.30(11) . . ?
Y2 C1 Y1 122.67(14) . . ?
C2 C1 H1 115(2) . . ?
Al1 C1 H1 112(2) . . ?
Y2 C1 H1 117(2) . . ?
Y1 C1 H1 117(2) . . ?
C1 C2 Al2 134.0(2) . . ?
C1 C2 Y1 73.36(16) . . ?
Al2 C2 Y1 89.86(13) . . ?
C1 C2 Y2 70.09(17) . . ?
Al2 C2 Y2 86.56(13) . . ?
Y1 C2 Y2 124.14(14) . . ?
C1 C2 H2 121(2) . . ?
Al2 C2 H2 105(2) . . ?
Y1 C2 H2 121(2) . . ?
Y2 C2 H2 113(2) . . ?
N1 C3 N2 111.3(3) . . ?
N1 C3 N3 125.3(3) . . ?
N2 C3 N3 123.4(3) . . ?
N1 C3 Y1 54.60(15) . . ?
N2 C3 Y1 57.07(15) . . ?
N3 C3 Y1 172.6(2) . . ?
C5 C4 C9 119.9(3) . . ?
C5 C4 N1 122.3(3) . . ?
C9 C4 N1 117.5(3) . . ?
C6 C5 C4 118.6(3) . . ?
C6 C5 C10 119.0(3) . . ?
C4 C5 C10 122.4(3) . . ?
C7 C6 C5 121.6(3) . . ?
C7 C6 H6 119.2 . . ?
C5 C6 H6 119.2 . . ?
C6 C7 C8 119.5(3) . . ?
C6 C7 H7 120.3 . . ?
C8 C7 H7 120.3 . . ?
C9 C8 C7 121.6(4) . . ?
C9 C8 H8 119.2 . . ?
C7 C8 H8 119.2 . . ?
C8 C9 C4 118.6(3) . . ?
C8 C9 C13 120.1(3) . . ?
C4 C9 C13 121.3(3) . . ?
C5 C10 C12 109.6(4) . . ?
C5 C10 C11 113.7(4) . . ?
C12 C10 C11 107.3(5) . . ?
C5 C10 H10 108.7 . . ?
C12 C10 H10 108.7 . . ?
C11 C10 H10 108.7 . . ?
C10 C11 H11A 109.5 . . ?
C10 C11 H11B 109.5 . . ?
H11A C11 H11B 109.5 . . ?
C10 C11 H11C 109.5 . . ?
H11A C11 H11C 109.5 . . ?
H11B C11 H11C 109.5 . . ?
C10 C12 H12A 109.5 . . ?
C10 C12 H12B 109.5 . . ?
H12A C12 H12B 109.5 . . ?
C10 C12 H12C 109.5 . . ?
H12A C12 H12C 109.5 . . ?
H12B C12 H12C 109.5 . . ?
C14 C13 C9 114.7(3) . . ?
C14 C13 C15 109.6(3) . . ?
C9 C13 C15 110.2(3) . . ?
C14 C13 H13 107.3 . . ?
C9 C13 H13 107.3 . . ?
C15 C13 H13 107.3 . . ?
C13 C14 H14A 109.5 . . ?
C13 C14 H14B 109.5 . . ?
H14A C14 H14B 109.5 . . ?
C13 C14 H14C 109.5 . . ?
H14A C14 H14C 109.5 . . ?
H14B C14 H14C 109.5 . . ?
C13 C15 H15A 109.5 . . ?
C13 C15 H15B 109.5 . . ?
H15A C15 H15B 109.5 . . ?
C13 C15 H15C 109.5 . . ?
H15A C15 H15C 109.5 . . ?
H15B C15 H15C 109.5 . . ?
C21 C16 C17 118.8(3) . . ?
C21 C16 N2 119.0(3) . . ?
C17 C16 N2 122.0(3) . . ?
C18 C17 C16 118.4(4) . . ?
C18 C17 C22 120.1(4) . . ?
C16 C17 C22 121.3(3) . . ?
C19 C18 C17 122.9(5) . . ?
C19 C18 H18 118.6 . . ?
C17 C18 H18 118.6 . . ?
C20 C19 C18 119.0(4) . . ?
C20 C19 H19 120.5 . . ?
C18 C19 H19 120.5 . . ?
C19 C20 C21 122.2(5) . . ?
C19 C20 H20 118.9 . . ?
C21 C20 H20 118.9 . . ?
C16 C21 C20 118.6(5) . . ?
C16 C21 C25 122.1(4) . . ?
C20 C21 C25 119.3(4) . . ?
C17 C22 C23 109.9(3) . . ?
C17 C22 C24 114.9(4) . . ?
C23 C22 C24 109.1(4) . . ?
C17 C22 H22 107.6 . . ?
C23 C22 H22 107.6 . . ?
C24 C22 H22 107.6 . . ?
C22 C23 H23A 109.5 . . ?
C22 C23 H23B 109.5 . . ?
H23A C23 H23B 109.5 . . ?
C22 C23 H23C 109.5 . . ?
H23A C23 H23C 109.5 . . ?
H23B C23 H23C 109.5 . . ?
C22 C24 H24A 109.5 . . ?
C22 C24 H24B 109.5 . . ?
H24A C24 H24B 109.5 . . ?
C22 C24 H24C 109.5 . . ?
H24A C24 H24C 109.5 . . ?
H24B C24 H24C 109.5 . . ?
C21 C25 C26 111.0(5) . . ?
C21 C25 C27 112.1(5) . . ?
C26 C25 C27 109.5(5) . . ?
C21 C25 H25 108.0 . . ?
C26 C25 H25 108.0 . . ?
C27 C25 H25 108.0 . . ?
C25 C26 H26A 109.5 . . ?
C25 C26 H26B 109.5 . . ?
H26A C26 H26B 109.5 . . ?
C25 C26 H26C 109.5 . . ?
H26A C26 H26C 109.5 . . ?
H26B C26 H26C 109.5 . . ?
C25 C27 H27A 109.5 . . ?
C25 C27 H27B 109.5 . . ?
H27A C27 H27B 109.5 . . ?
C25 C27 H27C 109.5 . . ?
H27A C27 H27C 109.5 . . ?
H27B C27 H27C 109.5 . . ?
N3 C28 C29 114.2(3) . . ?
N3 C28 H28A 108.7 . . ?
C29 C28 H28A 108.7 . . ?
N3 C28 H28B 108.7 . . ?
C29 C28 H28B 108.7 . . ?
H28A C28 H28B 107.6 . . ?
C30 C29 C34 118.5(4) . . ?
C30 C29 C28 120.1(4) . . ?
C34 C29 C28 121.3(4) . . ?
C29 C30 C31 120.1(5) . . ?
C29 C30 H30 120.0 . . ?
C31 C30 H30 120.0 . . ?
C32 C31 C30 120.4(5) . . ?
C32 C31 H31 119.8 . . ?
C30 C31 H31 119.8 . . ?
C31 C32 C33 121.0(5) . . ?
C31 C32 H32 119.5 . . ?
C33 C32 H32 119.5 . . ?
C32 C33 C34 119.6(5) . . ?
C32 C33 H33 120.2 . . ?
C34 C33 H33 120.2 . . ?
C29 C34 C33 120.4(5) . . ?
C29 C34 H34 119.8 . . ?
C33 C34 H34 119.8 . . ?
C36 C35 N3 116.9(10) . . ?
C36 C35 H35A 108.1 . . ?
N3 C35 H35A 108.1 . . ?
C36 C35 H35B 108.1 . . ?
N3 C35 H35B 108.1 . . ?
H35A C35 H35B 107.3 . . ?
C35 C36 C37 123.1(17) . . ?
C35 C36 C41 124(2) . . ?
C37 C36 C41 112(2) . . ?
C38 C37 C36 122.9(14) . . ?
C38 C37 H37 118.6 . . ?
C36 C37 H37 118.6 . . ?
C37 C38 C39 120.4(11) . . ?
C37 C38 H38 119.8 . . ?
C39 C38 H38 119.8 . . ?
C40 C39 C38 121.7(12) . . ?
C40 C39 H39 119.2 . . ?
C38 C39 H39 119.2 . . ?
C39 C40 C41 115.8(15) . . ?
C39 C40 H40 122.1 . . ?
C41 C40 H40 122.1 . . ?
C40 C41 C36 126.6(18) . . ?
C40 C41 H41 116.7 . . ?
C36 C41 H41 116.7 . . ?
N3 C35' C36' 113.2(10) . . ?
N3 C35' H35C 108.9 . . ?
C36' C35' H35C 108.9 . . ?
N3 C35' H35D 108.9 . . ?
C36' C35' H35D 108.9 . . ?
H35C C35' H35D 107.8 . . ?
C37' C36' C41' 123(2) . . ?
C37' C36' C35' 118.0(14) . . ?
C41' C36' C35' 119(2) . . ?
C36' C37' C38' 117.9(17) . . ?
C36' C37' H37' 121.1 . . ?
C38' C37' H37' 121.1 . . ?
C39' C38' C37' 121.4(17) . . ?
C39' C38' H38' 119.3 . . ?
C37' C38' H38' 119.3 . . ?
C38' C39' C40' 118.0(19) . . ?
C38' C39' H39' 121.0 . . ?
C40' C39' H39' 121.0 . . ?
C41' C40' C39' 121.2(18) . . ?
C41' C40' H40' 119.4 . . ?
C39' C40' H40' 119.4 . . ?
C40' C41' C36' 117.4(19) . . ?
C40' C41' H41' 121.3 . . ?
C36' C41' H41' 121.3 . . ?
N4 C42 N5 112.5(3) . . ?
N4 C42 N6 126.2(3) . . ?
N5 C42 N6 121.3(3) . . ?
N4 C42 Y2 55.07(15) . . ?
N5 C42 Y2 57.61(15) . . ?
N6 C42 Y2 175.5(2) . . ?
C48 C43 C44 121.1(3) . . ?
C48 C43 N4 116.7(3) . . ?
C44 C43 N4 122.0(3) . . ?
C43 C44 C45 116.9(4) . . ?
C43 C44 C49 123.4(3) . . ?
C45 C44 C49 119.7(4) . . ?
C46 C45 C44 122.8(4) . . ?
C46 C45 H45 118.6 . . ?
C44 C45 H45 118.6 . . ?
C45 C46 C47 119.6(4) . . ?
C45 C46 H46 120.2 . . ?
C47 C46 H46 120.2 . . ?
C46 C47 C48 121.3(4) . . ?
C46 C47 H47 119.4 . . ?
C48 C47 H47 119.4 . . ?
C47 C48 C43 118.3(4) . . ?
C47 C48 C52 118.5(3) . . ?
C43 C48 C52 123.1(3) . . ?
C51 C49 C50 107.5(4) . . ?
C51 C49 C44 112.2(4) . . ?
C50 C49 C44 113.4(4) . . ?
C51 C49 H49 107.8 . . ?
C50 C49 H49 107.8 . . ?
C44 C49 H49 107.8 . . ?
C49 C50 H50A 109.5 . . ?
C49 C50 H50B 109.5 . . ?
H50A C50 H50B 109.5 . . ?
C49 C50 H50C 109.5 . . ?
H50A C50 H50C 109.5 . . ?
H50B C50 H50C 109.5 . . ?
C49 C51 H51A 109.5 . . ?
C49 C51 H51B 109.5 . . ?
H51A C51 H51B 109.5 . . ?
C49 C51 H51C 109.5 . . ?
H51A C51 H51C 109.5 . . ?
H51B C51 H51C 109.5 . . ?
C48 C52 C54 110.3(3) . . ?
C48 C52 C53 113.2(3) . . ?
C54 C52 C53 110.4(3) . . ?
C48 C52 H52 107.6 . . ?
C54 C52 H52 107.6 . . ?
C53 C52 H52 107.6 . . ?
C52 C53 H53A 109.5 . . ?
C52 C53 H53B 109.5 . . ?
H53A C53 H53B 109.5 . . ?
C52 C53 H53C 109.5 . . ?
H53A C53 H53C 109.5 . . ?
H53B C53 H53C 109.5 . . ?
C52 C54 H54A 109.5 . . ?
C52 C54 H54B 109.5 . . ?
H54A C54 H54B 109.5 . . ?
C52 C54 H54C 109.5 . . ?
H54A C54 H54C 109.5 . . ?
H54B C54 H54C 109.5 . . ?
C60 C55 C56 120.1(3) . . ?
C60 C55 N5 119.2(3) . . ?
C56 C55 N5 120.7(3) . . ?
C57 C56 C55 118.1(4) . . ?
C57 C56 C61 119.6(4) . . ?
C55 C56 C61 122.0(3) . . ?
C58 C57 C56 121.8(5) . . ?
C58 C57 H57 119.1 . . ?
C56 C57 H57 119.1 . . ?
C57 C58 C59 120.1(4) . . ?
C57 C58 H58 119.9 . . ?
C59 C58 H58 119.9 . . ?
C58 C59 C60 121.4(4) . . ?
C58 C59 H59 119.3 . . ?
C60 C59 H59 119.3 . . ?
C55 C60 C59 118.4(4) . . ?
C55 C60 C64 121.5(3) . . ?
C59 C60 C64 120.1(4) . . ?
C56 C61 C62 109.9(3) . . ?
C56 C61 C63 114.8(3) . . ?
C62 C61 C63 108.5(4) . . ?
C56 C61 H61 107.8 . . ?
C62 C61 H61 107.8 . . ?
C63 C61 H61 107.8 . . ?
C61 C62 H62A 109.5 . . ?
C61 C62 H62B 109.5 . . ?
H62A C62 H62B 109.5 . . ?
C61 C62 H62C 109.5 . . ?
H62A C62 H62C 109.5 . . ?
H62B C62 H62C 109.5 . . ?
C61 C63 H63A 109.5 . . ?
C61 C63 H63B 109.5 . . ?
H63A C63 H63B 109.5 . . ?
C61 C63 H63C 109.5 . . ?
H63A C63 H63C 109.5 . . ?
H63B C63 H63C 109.5 . . ?
C60 C64 C65 111.5(4) . . ?
C60 C64 C66 112.3(4) . . ?
C65 C64 C66 109.6(3) . . ?
C60 C64 H64 107.8 . . ?
C65 C64 H64 107.8 . . ?
C66 C64 H64 107.8 . . ?
C64 C65 H65A 109.5 . . ?
C64 C65 H65B 109.5 . . ?
H65A C65 H65B 109.5 . . ?
C64 C65 H65C 109.5 . . ?
H65A C65 H65C 109.5 . . ?
H65B C65 H65C 109.5 . . ?
C64 C66 H66A 109.5 . . ?
C64 C66 H66B 109.5 . . ?
H66A C66 H66B 109.5 . . ?
C64 C66 H66C 109.5 . . ?
H66A C66 H66C 109.5 . . ?
H66B C66 H66C 109.5 . . ?
N6 C67 C68 115.2(3) . . ?
N6 C67 H67A 108.5 . . ?
C68 C67 H67A 108.5 . . ?
N6 C67 H67B 108.5 . . ?
C68 C67 H67B 108.5 . . ?
H67A C67 H67B 107.5 . . ?
C69 C68 C73 119.0(4) . . ?
C69 C68 C67 117.4(3) . . ?
C73 C68 C67 123.6(3) . . ?
C68 C69 C70 121.5(4) . . ?
C68 C69 H69 119.2 . . ?
C70 C69 H69 119.2 . . ?
C71 C70 C69 119.9(4) . . ?
C71 C70 H70 120.1 . . ?
C69 C70 H70 120.1 . . ?
C70 C71 C72 119.8(4) . . ?
C70 C71 H71 120.1 . . ?
C72 C71 H71 120.1 . . ?
C71 C72 C73 120.8(5) . . ?
C71 C72 H72 119.6 . . ?
C73 C72 H72 119.6 . . ?
C68 C73 C72 118.8(4) . . ?
C68 C73 H73 120.6 . . ?
C72 C73 H73 120.6 . . ?
N6 C74 C75 117.6(12) . . ?
N6 C74 H74A 107.9 . . ?
C75 C74 H74A 107.9 . . ?
N6 C74 H74B 107.9 . . ?
C75 C74 H74B 107.9 . . ?
H74A C74 H74B 107.2 . . ?
C76 C75 C80 116.9(10) . . ?
C76 C75 C74 121.1(11) . . ?
C80 C75 C74 121.9(11) . . ?
C77 C76 C75 123.3(13) . . ?
C77 C76 H76 118.3 . . ?
C75 C76 H76 118.3 . . ?
C76 C77 C78 120.0(14) . . ?
C76 C77 H77 120.0 . . ?
C78 C77 H77 120.0 . . ?
C77 C78 C79 119.3(13) . . ?
C77 C78 H78 120.4 . . ?
C79 C78 H78 120.4 . . ?
C80 C79 C78 119.5(11) . . ?
C80 C79 H79 120.3 . . ?
C78 C79 H79 120.3 . . ?
C79 C80 C75 120.9(10) . . ?
C79 C80 H80 119.6 . . ?
C75 C80 H80 119.6 . . ?
N6 C74' C75' 111.6(19) . . ?
N6 C74' H74C 109.3 . . ?
C75' C74' H74C 109.3 . . ?
N6 C74' H74D 109.3 . . ?
C75' C74' H74D 109.3 . . ?
H74C C74' H74D 108.0 . . ?
C80' C75' C76' 123(2) . . ?
C80' C75' C74' 118.7(18) . . ?
C76' C75' C74' 118(2) . . ?
C75' C76' C77' 122(2) . . ?
C75' C76' H76' 119.1 . . ?
C77' C76' H76' 119.1 . . ?
C78' C77' C76' 113(2) . . ?
C78' C77' H77' 123.3 . . ?
C76' C77' H77' 123.3 . . ?
C77' C78' C79' 122(2) . . ?
C77' C78' H78' 119.1 . . ?
C79' C78' H78' 119.1 . . ?
C80' C79' C78' 122(2) . . ?
C80' C79' H79' 118.9 . . ?
C78' C79' H79' 118.9 . . ?
C75' C80' C79' 117(2) . . ?
C75' C80' H80' 121.4 . . ?
C79' C80' H80' 121.4 . . ?
C82 C81 Al1 111.8(3) . . ?
C82 C81 Y2 167.8(3) . . ?
Al1 C81 Y2 79.87(12) . . ?
C82 C81 H81A 104(2) . . ?
Al1 C81 H81A 116(2) . . ?
Y2 C81 H81A 72(2) . . ?
C82 C81 H81B 103(3) . . ?
Al1 C81 H81B 119(3) . . ?
Y2 C81 H81B 67(3) . . ?
H81A C81 H81B 101(4) . . ?
C81 C82 H82A 109.5 . . ?
C81 C82 H82B 109.5 . . ?
H82A C82 H82B 109.5 . . ?
C81 C82 H82C 109.5 . . ?
H82A C82 H82C 109.5 . . ?
H82B C82 H82C 109.5 . . ?
C84 C83 Al1 119.4(3) . . ?
C84 C83 H83A 107.5 . . ?
Al1 C83 H83A 107.5 . . ?
C84 C83 H83B 107.5 . . ?
Al1 C83 H83B 107.5 . . ?
H83A C83 H83B 107.0 . . ?
C83 C84 H84A 109.5 . . ?
C83 C84 H84B 109.5 . . ?
H84A C84 H84B 109.5 . . ?
C83 C84 H84C 109.5 . . ?
H84A C84 H84C 109.5 . . ?
H84B C84 H84C 109.5 . . ?
C86 C85 Al1 115.2(4) . . ?
C86 C85 Y1 90.6(3) . . ?
Al1 C85 Y1 79.56(15) . . ?
C86 C85 H85A 105(3) . . ?
Al1 C85 H85A 87(3) . . ?
Y1 C85 H85A 163(3) . . ?
C86 C85 H85B 111(4) . . ?
Al1 C85 H85B 124(3) . . ?
Y1 C85 H85B 70(3) . . ?
H85A C85 H85B 110(4) . . ?
C85 C86 H86A 109.5 . . ?
C85 C86 H86B 109.5 . . ?
H86A C86 H86B 109.5 . . ?
C85 C86 H86C 109.5 . . ?
H86A C86 H86C 109.5 . . ?
H86B C86 H86C 109.5 . . ?
C88 C87 Al2 111.2(4) . . ?
C88 C87 Y1 160.4(4) . . ?
Al2 C87 Y1 78.98(15) . . ?
C88 C87 H87A 104(3) . . ?
Al2 C87 H87A 119(3) . . ?
Y1 C87 H87A 57(3) . . ?
C88 C87 H87B 103(3) . . ?
Al2 C87 H87B 113(3) . . ?
Y1 C87 H87B 87(3) . . ?
H87A C87 H87B 106(4) . . ?
C87 C88 H88A 109.5 . . ?
C87 C88 H88B 109.5 . . ?
H88A C88 H88B 109.5 . . ?
C87 C88 H88C 109.5 . . ?
H88A C88 H88C 109.5 . . ?
H88B C88 H88C 109.5 . . ?
C90 C89 Al2 111.0(6) . . ?
C90 C89 H89A 109.4 . . ?
Al2 C89 H89A 109.4 . . ?
C90 C89 H89B 109.4 . . ?
Al2 C89 H89B 109.4 . . ?
H89A C89 H89B 108.0 . . ?
C89 C90 H90A 109.5 . . ?
C89 C90 H90B 109.5 . . ?
H90A C90 H90B 109.5 . . ?
C89 C90 H90C 109.5 . . ?
H90A C90 H90C 109.5 . . ?
H90B C90 H90C 109.5 . . ?
C92 C91 Al2 147.4(13) . . ?
C92 C91 H91A 99.9 . . ?
Al2 C91 H91A 99.9 . . ?
C92 C91 H91B 99.9 . . ?
Al2 C91 H91B 99.9 . . ?
H91A C91 H91B 104.2 . . ?
C91 C92 H92A 109.5 . . ?
C91 C92 H92B 109.5 . . ?
H92A C92 H92B 109.5 . . ?
C91 C92 H92C 109.5 . . ?
H92A C92 H92C 109.5 . . ?
H92B C92 H92C 109.5 . . ?
C90' C89' Al2 117.1(12) . . ?
C90' C89' H89C 108.0 . . ?
Al2 C89' H89C 108.0 . . ?
C90' C89' H89D 108.0 . . ?
Al2 C89' H89D 108.0 . . ?
H89C C89' H89D 107.3 . . ?
C89' C90' H90D 109.5 . . ?
C89' C90' H90E 109.5 . . ?
H90D C90' H90E 109.5 . . ?
C89' C90' H90F 109.5 . . ?
H90D C90' H90F 109.5 . . ?
H90E C90' H90F 109.5 . . ?
C92' C91' Al2 109.2(9) . . ?
C92' C91' H91C 109.9 . . ?
Al2 C91' H91C 109.9 . . ?
C92' C91' H91D 109.8 . . ?
Al2 C91' H91D 109.8 . . ?
H91C C91' H91D 108.3 . . ?
C91' C92' H92D 109.5 . . ?
C91' C92' H92E 109.5 . . ?
H92D C92' H92E 109.5 . . ?
C91' C92' H92F 109.5 . . ?
H92D C92' H92F 109.5 . . ?
H92E C92' H92F 109.5 . . ?

loop_
_geom_bond_atom_site_label_1
_geom_bond_atom_site_label_2
_geom_bond_distance
_geom_bond_site_symmetry_2
_geom_bond_publ_flag
Y1 N1 2.335(2) . ?
Y1 C2 2.371(3) . ?
Y1 N2 2.392(2) . ?
Y1 C1 2.432(3) . ?
Y1 C85 2.611(5) . ?
Y1 C87 2.723(4) . ?
Y1 C3 2.841(3) . ?
Y1 Al1 3.0335(10) . ?
Y1 Al2 3.0830(11) . ?
Y1 H85B 2.45(5) . ?
Y1 H87A 2.34(4) . ?
Y2 N4 2.328(2) . ?
Y2 C1 2.377(3) . ?
Y2 N5 2.384(3) . ?
Y2 C2 2.405(3) . ?
Y2 C81 2.745(4) . ?
Y2 C42 2.817(3) . ?
Y2 Al2 3.0205(12) . ?
Y2 Al1 3.1233(10) . ?
Y2 H81B 2.52(5) . ?
Al1 C1 1.976(3) . ?
Al1 C83 1.987(4) . ?
Al1 C81 2.050(4) . ?
Al1 C85 2.089(5) . ?
Al2 C89 1.947(8) . ?
Al2 C2 1.977(4) . ?
Al2 C87 2.057(5) . ?
Al2 C89' 2.104(18) . ?
Al2 C91 2.114(15) . ?
Al2 C91' 2.122(10) . ?
N1 C3 1.346(4) . ?
N1 C4 1.432(4) . ?
N2 C3 1.348(4) . ?
N2 C16 1.424(4) . ?
N3 C3 1.378(4) . ?
N3 C35' 1.459(4) . ?
N3 C35 1.459(4) . ?
N3 C28 1.478(4) . ?
N4 C42 1.320(4) . ?
N4 C43 1.441(4) . ?
N5 C42 1.350(4) . ?
N5 C55 1.429(4) . ?
N6 C42 1.386(4) . ?
N6 C67 1.467(4) . ?
N6 C74' 1.472(14) . ?
N6 C74 1.486(9) . ?
C1 C2 1.550(5) . ?
C1 H1 0.95(4) . ?
C2 H2 0.960(2) . ?
C4 C5 1.412(4) . ?
C4 C9 1.417(4) . ?
C5 C6 1.391(5) . ?
C5 C10 1.510(5) . ?
C6 C7 1.374(6) . ?
C6 H6 0.9500 . ?
C7 C8 1.385(6) . ?
C7 H7 0.9500 . ?
C8 C9 1.383(5) . ?
C8 H8 0.9500 . ?
C9 C13 1.518(5) . ?
C10 C12 1.521(7) . ?
C10 C11 1.523(6) . ?
C10 H10 1.0000 . ?
C11 H11A 0.9800 . ?
C11 H11B 0.9800 . ?
C11 H11C 0.9800 . ?
C12 H12A 0.9800 . ?
C12 H12B 0.9800 . ?
C12 H12C 0.9800 . ?
C13 C14 1.511(5) . ?
C13 C15 1.533(6) . ?
C13 H13 1.0000 . ?
C14 H14A 0.9800 . ?
C14 H14B 0.9800 . ?
C14 H14C 0.9800 . ?
C15 H15A 0.9800 . ?
C15 H15B 0.9800 . ?
C15 H15C 0.9800 . ?
C16 C21 1.406(5) . ?
C16 C17 1.424(5) . ?
C17 C18 1.388(5) . ?
C17 C22 1.510(6) . ?
C18 C19 1.357(8) . ?
C18 H18 0.9500 . ?
C19 C20 1.354(8) . ?
C19 H19 0.9500 . ?
C20 C21 1.407(6) . ?
C20 H20 0.9500 . ?
C21 C25 1.513(7) . ?
C22 C23 1.526(6) . ?
C22 C24 1.531(6) . ?
C22 H22 1.0000 . ?
C23 H23A 0.9800 . ?
C23 H23B 0.9800 . ?
C23 H23C 0.9800 . ?
C24 H24A 0.9800 . ?
C24 H24B 0.9800 . ?
C24 H24C 0.9800 . ?
C25 C26 1.524(8) . ?
C25 C27 1.545(8) . ?
C25 H25 1.0000 . ?
C26 H26A 0.9800 . ?
C26 H26B 0.9800 . ?
C26 H26C 0.9800 . ?
C27 H27A 0.9800 . ?
C27 H27B 0.9800 . ?
C27 H27C 0.9800 . ?
C28 C29 1.513(5) . ?
C28 H28A 0.9900 . ?
C28 H28B 0.9900 . ?
C29 C30 1.386(5) . ?
C29 C34 1.386(6) . ?
C30 C31 1.399(7) . ?
C30 H30 0.9500 . ?
C31 C32 1.350(9) . ?
C31 H31 0.9500 . ?
C32 C33 1.359(9) . ?
C32 H32 0.9500 . ?
C33 C34 1.404(7) . ?
C33 H33 0.9500 . ?
C34 H34 0.9500 . ?
C35 C36 1.37(3) . ?
C35 H35A 0.9900 . ?
C35 H35B 0.9900 . ?
C36 C37 1.41(3) . ?
C36 C41 1.42(2) . ?
C37 C38 1.384(18) . ?
C37 H37 0.9500 . ?
C38 C39 1.386(15) . ?
C38 H38 0.9500 . ?
C39 C40 1.36(2) . ?
C39 H39 0.9500 . ?
C40 C41 1.41(2) . ?
C40 H40 0.9500 . ?
C41 H41 0.9500 . ?
C35' C36' 1.65(3) . ?
C35' H35C 0.9900 . ?
C35' H35D 0.9900 . ?
C36' C37' 1.34(3) . ?
C36' C41' 1.391(17) . ?
C37' C38' 1.39(2) . ?
C37' H37' 0.9500 . ?
C38' C39' 1.370(17) . ?
C38' H38' 0.9500 . ?
C39' C40' 1.394(17) . ?
C39' H39' 0.9500 . ?
C40' C41' 1.37(3) . ?
C40' H40' 0.9500 . ?
C41' H41' 0.9500 . ?
C43 C48 1.403(5) . ?
C43 C44 1.404(5) . ?
C44 C45 1.407(5) . ?
C44 C49 1.524(6) . ?
C45 C46 1.347(7) . ?
C45 H45 0.9500 . ?
C46 C47 1.377(7) . ?
C46 H46 0.9500 . ?
C47 C48 1.393(5) . ?
C47 H47 0.9500 . ?
C48 C52 1.521(6) . ?
C49 C51 1.497(7) . ?
C49 C50 1.519(6) . ?
C49 H49 1.0000 . ?
C50 H50A 0.9800 . ?
C50 H50B 0.9800 . ?
C50 H50C 0.9800 . ?
C51 H51A 0.9800 . ?
C51 H51B 0.9800 . ?
C51 H51C 0.9800 . ?
C52 C54 1.528(6) . ?
C52 C53 1.535(5) . ?
C52 H52 1.0000 . ?
C53 H53A 0.9800 . ?
C53 H53B 0.9800 . ?
C53 H53C 0.9800 . ?
C54 H54A 0.9800 . ?
C54 H54B 0.9800 . ?
C54 H54C 0.9800 . ?
C55 C60 1.408(5) . ?
C55 C56 1.419(5) . ?
C56 C57 1.403(5) . ?
C56 C61 1.505(5) . ?
C57 C58 1.365(7) . ?
C57 H57 0.9500 . ?
C58 C59 1.366(8) . ?
C58 H58 0.9500 . ?
C59 C60 1.411(6) . ?
C59 H59 0.9500 . ?
C60 C64 1.506(6) . ?
C61 C62 1.521(6) . ?
C61 C63 1.535(5) . ?
C61 H61 1.0000 . ?
C62 H62A 0.9800 . ?
C62 H62B 0.9800 . ?
C62 H62C 0.9800 . ?
C63 H63A 0.9800 . ?
C63 H63B 0.9800 . ?
C63 H63C 0.9800 . ?
C64 C65 1.540(5) . ?
C64 C66 1.543(6) . ?
C64 H64 1.0000 . ?
C65 H65A 0.9800 . ?
C65 H65B 0.9800 . ?
C65 H65C 0.9800 . ?
C66 H66A 0.9800 . ?
C66 H66B 0.9800 . ?
C66 H66C 0.9800 . ?
C67 C68 1.510(5) . ?
C67 H67A 0.9900 . ?
C67 H67B 0.9900 . ?
C68 C69 1.377(5) . ?
C68 C73 1.389(6) . ?
C69 C70 1.378(6) . ?
C69 H69 0.9500 . ?
C70 C71 1.359(7) . ?
C70 H70 0.9500 . ?
C71 C72 1.377(7) . ?
C71 H71 0.9500 . ?
C72 C73 1.400(6) . ?
C72 H72 0.9500 . ?
C73 H73 0.9500 . ?
C74 C75 1.505(14) . ?
C74 H74A 0.9900 . ?
C74 H74B 0.9900 . ?
C75 C76 1.384(12) . ?
C75 C80 1.425(16) . ?
C76 C77 1.35(2) . ?
C76 H76 0.9500 . ?
C77 C78 1.40(2) . ?
C77 H77 0.9500 . ?
C78 C79 1.406(14) . ?
C78 H78 0.9500 . ?
C79 C80 1.390(18) . ?
C79 H79 0.9500 . ?
C80 H80 0.9500 . ?
C74' C75' 1.488(18) . ?
C74' H74C 0.9900 . ?
C74' H74D 0.9900 . ?
C75' C80' 1.32(3) . ?
C75' C76' 1.388(15) . ?
C76' C77' 1.46(4) . ?
C76' H76' 0.9500 . ?
C77' C78' 1.388(18) . ?
C77' H77' 0.9500 . ?
C78' C79' 1.42(3) . ?
C78' H78' 0.9500 . ?
C79' C80' 1.390(17) . ?
C79' H79' 0.9500 . ?
C80' H80' 0.9500 . ?
C81 C82 1.524(6) . ?
C81 H81A 0.96(4) . ?
C81 H81B 1.06(5) . ?
C82 H82A 0.9800 . ?
C82 H82B 0.9800 . ?
C82 H82C 0.9800 . ?
C83 C84 1.516(6) . ?
C83 H83A 0.9900 . ?
C83 H83B 0.9900 . ?
C84 H84A 0.9800 . ?
C84 H84B 0.9800 . ?
C84 H84C 0.9800 . ?
C85 C86 1.557(7) . ?
C85 H85A 0.9602(10) . ?
C85 H85B 0.9602(10) . ?
C86 H86A 0.9800 . ?
C86 H86B 0.9800 . ?
C86 H86C 0.9800 . ?
C87 C88 1.562(7) . ?
C87 H87A 0.960(2) . ?
C87 H87B 1.15(5) . ?
C88 H88A 0.9800 . ?
C88 H88B 0.9800 . ?
C88 H88C 0.9800 . ?
C89 C90 1.609(15) . ?
C89 H89A 0.9900 . ?
C89 H89B 0.9900 . ?
C90 H90A 0.9800 . ?
C90 H90B 0.9800 . ?
C90 H90C 0.9800 . ?
C91 C92 1.527(2) . ?
C91 H91A 0.9900 . ?
C91 H91B 0.9900 . ?
C92 H92A 0.9800 . ?
C92 H92B 0.9800 . ?
C92 H92C 0.9800 . ?
C89' C90' 1.529(2) . ?
C89' H89C 0.9900 . ?
C89' H89D 0.9900 . ?
C90' H90D 0.9800 . ?
C90' H90E 0.9800 . ?
C90' H90F 0.9800 . ?
C91' C92' 1.552(13) . ?
C91' H91C 0.9900 . ?
C91' H91D 0.9900 . ?
C92' H92D 0.9800 . ?
C92' H92E 0.9800 . ?
C92' H92F 0.9800 . ?

loop_
_geom_torsion_atom_site_label_1
_geom_torsion_atom_site_label_2
_geom_torsion_atom_site_label_3
_geom_torsion_atom_site_label_4
_geom_torsion
_geom_torsion_site_symmetry_1
_geom_torsion_site_symmetry_2
_geom_torsion_site_symmetry_3
_geom_torsion_site_symmetry_4
_geom_torsion_publ_flag
Al1 C1 C2 Al2 -10.1(5) . . . . ?
Y2 C1 C2 Al2 64.0(3) . . . . ?
Y1 C1 C2 Al2 -73.0(3) . . . . ?
Al1 C1 C2 Y1 62.9(3) . . . . ?
Y2 C1 C2 Y1 137.00(11) . . . . ?
Al1 C1 C2 Y2 -74.1(3) . . . . ?
Y1 C1 C2 Y2 -137.00(11) . . . . ?
C4 N1 C3 N2 -174.2(3) . . . . ?
Y1 N1 C3 N2 -6.7(2) . . . . ?
C4 N1 C3 N3 3.4(5) . . . . ?
Y1 N1 C3 N3 170.9(3) . . . . ?
C4 N1 C3 Y1 -167.6(4) . . . . ?
C16 N2 C3 N1 -153.9(3) . . . . ?
Y1 N2 C3 N1 6.5(2) . . . . ?
C16 N2 C3 N3 28.4(5) . . . . ?
Y1 N2 C3 N3 -171.2(2) . . . . ?
C16 N2 C3 Y1 -160.4(3) . . . . ?
C35' N3 C3 N1 11.9(5) . . . . ?
C35 N3 C3 N1 11.9(5) . . . . ?
C28 N3 C3 N1 -153.1(3) . . . . ?
C35' N3 C3 N2 -170.8(3) . . . . ?
C35 N3 C3 N2 -170.8(3) . . . . ?
C28 N3 C3 N2 24.2(4) . . . . ?
C3 N1 C4 C5 74.0(4) . . . . ?
Y1 N1 C4 C5 -89.8(3) . . . . ?
C3 N1 C4 C9 -111.4(4) . . . . ?
Y1 N1 C4 C9 84.8(3) . . . . ?
C9 C4 C5 C6 -2.8(5) . . . . ?
N1 C4 C5 C6 171.7(3) . . . . ?
C9 C4 C5 C10 179.6(3) . . . . ?
N1 C4 C5 C10 -5.9(5) . . . . ?
C4 C5 C6 C7 0.7(5) . . . . ?
C10 C5 C6 C7 178.4(4) . . . . ?
C5 C6 C7 C8 1.4(6) . . . . ?
C6 C7 C8 C9 -1.4(6) . . . . ?
C7 C8 C9 C4 -0.7(5) . . . . ?
C7 C8 C9 C13 177.3(4) . . . . ?
C5 C4 C9 C8 2.8(5) . . . . ?
N1 C4 C9 C8 -172.0(3) . . . . ?
C5 C4 C9 C13 -175.2(3) . . . . ?
N1 C4 C9 C13 10.1(4) . . . . ?
C6 C5 C10 C12 -74.1(6) . . . . ?
C4 C5 C10 C12 103.5(5) . . . . ?
C6 C5 C10 C11 46.0(5) . . . . ?
C4 C5 C10 C11 -136.3(4) . . . . ?
C8 C9 C13 C14 40.8(5) . . . . ?
C4 C9 C13 C14 -141.3(4) . . . . ?
C8 C9 C13 C15 -83.5(4) . . . . ?
C4 C9 C13 C15 94.4(4) . . . . ?
C3 N2 C16 C21 -130.7(3) . . . . ?
Y1 N2 C16 C21 77.5(4) . . . . ?
C3 N2 C16 C17 54.9(4) . . . . ?
Y1 N2 C16 C17 -96.9(4) . . . . ?
C21 C16 C17 C18 4.1(5) . . . . ?
N2 C16 C17 C18 178.6(3) . . . . ?
C21 C16 C17 C22 -170.7(3) . . . . ?
N2 C16 C17 C22 3.8(5) . . . . ?
C16 C17 C18 C19 -2.2(6) . . . . ?
C22 C17 C18 C19 172.7(4) . . . . ?
C17 C18 C19 C20 -1.0(7) . . . . ?
C18 C19 C20 C21 2.2(7) . . . . ?
C17 C16 C21 C20 -3.0(5) . . . . ?
N2 C16 C21 C20 -177.6(3) . . . . ?
C17 C16 C21 C25 177.0(4) . . . . ?
N2 C16 C21 C25 2.4(5) . . . . ?
C19 C20 C21 C16 -0.2(6) . . . . ?
C19 C20 C21 C25 179.8(5) . . . . ?
C18 C17 C22 C23 -95.4(4) . . . . ?
C16 C17 C22 C23 79.3(4) . . . . ?
C18 C17 C22 C24 28.0(5) . . . . ?
C16 C17 C22 C24 -157.3(3) . . . . ?
C16 C21 C25 C26 -117.1(5) . . . . ?
C20 C21 C25 C26 62.8(6) . . . . ?
C16 C21 C25 C27 120.0(5) . . . . ?
C20 C21 C25 C27 -60.0(6) . . . . ?
C3 N3 C28 C29 105.3(3) . . . . ?
C35' N3 C28 C29 -61.0(4) . . . . ?
C35 N3 C28 C29 -61.0(4) . . . . ?
N3 C28 C29 C30 105.2(4) . . . . ?
N3 C28 C29 C34 -78.5(4) . . . . ?
C34 C29 C30 C31 1.4(6) . . . . ?
C28 C29 C30 C31 177.8(4) . . . . ?
C29 C30 C31 C32 -0.7(8) . . . . ?
C30 C31 C32 C33 -0.3(9) . . . . ?
C31 C32 C33 C34 0.4(9) . . . . ?
C30 C29 C34 C33 -1.2(6) . . . . ?
C28 C29 C34 C33 -177.6(4) . . . . ?
C32 C33 C34 C29 0.3(8) . . . . ?
C3 N3 C35 C36 141.3(15) . . . . ?
C28 N3 C35 C36 -52.8(15) . . . . ?
N3 C35 C36 C37 127(2) . . . . ?
N3 C35 C36 C41 -58(3) . . . . ?
C35 C36 C37 C38 179.6(18) . . . . ?
C41 C36 C37 C38 4(3) . . . . ?
C36 C37 C38 C39 0(2) . . . . ?
C37 C38 C39 C40 -4(2) . . . . ?
C38 C39 C40 C41 4(2) . . . . ?
C39 C40 C41 C36 0(3) . . . . ?
C35 C36 C41 C40 -179.4(17) . . . . ?
C37 C36 C41 C40 -4(3) . . . . ?
C3 N3 C35' C36' 136.3(12) . . . . ?
C28 N3 C35' C36' -57.7(12) . . . . ?
N3 C35' C36' C37' 155(2) . . . . ?
N3 C35' C36' C41' -27(3) . . . . ?
C41' C36' C37' C38' -3(4) . . . . ?
C35' C36' C37' C38' 174.4(17) . . . . ?
C36' C37' C38' C39' -2(3) . . . . ?
C37' C38' C39' C40' 9(3) . . . . ?
C38' C39' C40' C41' -10(3) . . . . ?
C39' C40' C41' C36' 5(3) . . . . ?
C37' C36' C41' C40' 2(4) . . . . ?
C35' C36' C41' C40' -175.5(18) . . . . ?
C43 N4 C42 N5 -179.5(3) . . . . ?
Y2 N4 C42 N5 -5.2(3) . . . . ?
C43 N4 C42 N6 0.4(6) . . . . ?
Y2 N4 C42 N6 174.7(3) . . . . ?
C43 N4 C42 Y2 -174.3(4) . . . . ?
C55 N5 C42 N4 -150.6(3) . . . . ?
Y2 N5 C42 N4 5.1(3) . . . . ?
C55 N5 C42 N6 29.5(5) . . . . ?
Y2 N5 C42 N6 -174.8(3) . . . . ?
C55 N5 C42 Y2 -155.6(3) . . . . ?
C67 N6 C42 N4 15.0(5) . . . . ?
C74' N6 C42 N4 -150.8(14) . . . . ?
C74 N6 C42 N4 -141.4(9) . . . . ?
C67 N6 C42 N5 -165.1(3) . . . . ?
C74' N6 C42 N5 29.1(15) . . . . ?
C74 N6 C42 N5 38.5(9) . . . . ?
C42 N4 C43 C48 -108.8(4) . . . . ?
Y2 N4 C43 C48 78.9(4) . . . . ?
C42 N4 C43 C44 75.9(5) . . . . ?
Y2 N4 C43 C44 -96.4(3) . . . . ?
C48 C43 C44 C45 -0.1(5) . . . . ?
N4 C43 C44 C45 175.0(3) . . . . ?
C48 C43 C44 C49 178.9(3) . . . . ?
N4 C43 C44 C49 -6.0(5) . . . . ?
C43 C44 C45 C46 0.0(6) . . . . ?
C49 C44 C45 C46 -179.0(4) . . . . ?
C44 C45 C46 C47 0.6(7) . . . . ?
C45 C46 C47 C48 -1.1(7) . . . . ?
C46 C47 C48 C43 1.0(6) . . . . ?
C46 C47 C48 C52 178.3(4) . . . . ?
C44 C43 C48 C47 -0.4(5) . . . . ?
N4 C43 C48 C47 -175.8(3) . . . . ?
C44 C43 C48 C52 -177.5(3) . . . . ?
N4 C43 C48 C52 7.1(5) . . . . ?
C43 C44 C49 C51 105.7(5) . . . . ?
C45 C44 C49 C51 -75.3(5) . . . . ?
C43 C44 C49 C50 -132.1(4) . . . . ?
C45 C44 C49 C50 46.8(5) . . . . ?
C47 C48 C52 C54 -73.3(4) . . . . ?
C43 C48 C52 C54 103.8(4) . . . . ?
C47 C48 C52 C53 50.8(5) . . . . ?
C43 C48 C52 C53 -132.1(3) . . . . ?
C42 N5 C55 C60 -125.4(3) . . . . ?
Y2 N5 C55 C60 91.1(4) . . . . ?
C42 N5 C55 C56 57.8(4) . . . . ?
Y2 N5 C55 C56 -85.6(4) . . . . ?
C60 C55 C56 C57 2.6(5) . . . . ?
N5 C55 C56 C57 179.3(3) . . . . ?
C60 C55 C56 C61 -170.9(3) . . . . ?
N5 C55 C56 C61 5.8(5) . . . . ?
C55 C56 C57 C58 -0.5(6) . . . . ?
C61 C56 C57 C58 173.1(4) . . . . ?
C56 C57 C58 C59 -1.8(8) . . . . ?
C57 C58 C59 C60 2.2(8) . . . . ?
C56 C55 C60 C59 -2.3(5) . . . . ?
N5 C55 C60 C59 -179.0(3) . . . . ?
C56 C55 C60 C64 177.6(3) . . . . ?
N5 C55 C60 C64 0.8(5) . . . . ?
C58 C59 C60 C55 -0.1(7) . . . . ?
C58 C59 C60 C64 -179.9(4) . . . . ?
C57 C56 C61 C62 -97.4(4) . . . . ?
C55 C56 C61 C62 76.0(4) . . . . ?
C57 C56 C61 C63 25.2(5) . . . . ?
C55 C56 C61 C63 -161.4(4) . . . . ?
C55 C60 C64 C65 -109.1(4) . . . . ?
C59 C60 C64 C65 70.8(5) . . . . ?
C55 C60 C64 C66 127.5(4) . . . . ?
C59 C60 C64 C66 -52.7(5) . . . . ?
C42 N6 C67 C68 137.8(3) . . . . ?
C74' N6 C67 C68 -54.6(13) . . . . ?
C74 N6 C67 C68 -65.4(9) . . . . ?
N6 C67 C68 C69 160.0(3) . . . . ?
N6 C67 C68 C73 -21.2(5) . . . . ?
C73 C68 C69 C70 -4.1(6) . . . . ?
C67 C68 C69 C70 174.7(4) . . . . ?
C68 C69 C70 C71 2.5(6) . . . . ?
C69 C70 C71 C72 1.6(7) . . . . ?
C70 C71 C72 C73 -4.0(7) . . . . ?
C69 C68 C73 C72 1.6(6) . . . . ?
C67 C68 C73 C72 -177.1(4) . . . . ?
C71 C72 C73 C68 2.4(7) . . . . ?
C42 N6 C74 C75 89.8(15) . . . . ?
C67 N6 C74 C75 -68.0(15) . . . . ?
N6 C74 C75 C76 -83.2(18) . . . . ?
N6 C74 C75 C80 100.9(17) . . . . ?
C80 C75 C76 C77 -4(2) . . . . ?
C74 C75 C76 C77 -179.8(15) . . . . ?
C75 C76 C77 C78 4(3) . . . . ?
C76 C77 C78 C79 -1(2) . . . . ?
C77 C78 C79 C80 -2(2) . . . . ?
C78 C79 C80 C75 2(2) . . . . ?
C76 C75 C80 C79 1.0(19) . . . . ?
C74 C75 C80 C79 177.0(12) . . . . ?
C42 N6 C74' C75' 99(2) . . . . ?
C67 N6 C74' C75' -68(2) . . . . ?
N6 C74' C75' C80' 101(3) . . . . ?
N6 C74' C75' C76' -75(3) . . . . ?
C80' C75' C76' C77' 10(4) . . . . ?
C74' C75' C76' C77' -174(3) . . . . ?
C75' C76' C77' C78' -7(4) . . . . ?
C76' C77' C78' C79' 4(5) . . . . ?
C77' C78' C79' C80' -1(4) . . . . ?
C76' C75' C80' C79' -7(4) . . . . ?
C74' C75' C80' C79' 177.0(19) . . . . ?
C78' C79' C80' C75' 3(4) . . . . ?
